data_7244252
loop_
_publ_author_name
'Cui, Dongxu'
'Zhao, Hong-Lei'
'Kou, Jun-Ning'
'Sun, Chun-Yi'
'Wang, Xinlong'
'Su, Zhong-Min'

_publ_section_title
;
 Synthesis and multifunctional sensing of axially chiral tetranuclear
 europium clusters
;
_journal_name_full CrystEngComm
_journal_paper_doi 10.1039/D1CE01554K
_journal_year 2022
_chemical_formula_moiety 'C176 H136 Cl2 Eu4 O44 P8, 2(Cl)'
_chemical_formula_sum 'C176 H158 Cl4 Eu4 O51 P8'
_chemical_formula_weight 4086.41
_space_group_crystal_system triclinic
_space_group_IT_number 1
_space_group_name_Hall 'P 1'
_space_group_name_H-M_alt 'P 1'
_atom_sites_solution_hydrogens geom
_audit_creation_date 2021-12-14
_audit_creation_method
;
Olex2 1.5-beta
(compiled 2021.12.09 svn.r5202d8cf for OlexSys, GUI svn.r6439)
;
_audit_update_record
;
2021-12-30 deposited with the CCDC.	2022-01-18 downloaded from the CCDC.
;
_cell_angle_alpha 108.815(2)
_cell_angle_beta 107.500(2)
_cell_angle_gamma 97.438(2)
_cell_formula_units_Z 1
_cell_length_a 13.7446(5)
_cell_length_b 18.4533(7)
_cell_length_c 20.1499(7)
_cell_measurement_reflns_used 9566
_cell_measurement_temperature 293.02
_cell_measurement_theta_max 44.32
_cell_measurement_theta_min 3.46
_cell_volume 4466.2(3)
_computing_cell_refinement 'SAINT+ Ver. 2016.5-0 (Bruker-AXS, 2016)'
_computing_data_reduction 'SAINT+ Ver. 2016.5-0 (Bruker-AXS, 2016)'
_computing_molecular_graphics 'Olex2 1.5-beta (Dolomanov et al., 2009)'
_computing_publication_material 'Olex2 1.5-beta (Dolomanov et al., 2009)'
_computing_structure_refinement 'SHELXL 2014/7 (Sheldrick, 2015)'
_computing_structure_solution 'XT (Sheldrick, 2015a)'
_diffrn_ambient_temperature 293.02
_diffrn_detector 'charge-coupled device (CCD) area detector'
_diffrn_detector_area_resol_mean 7.9
_diffrn_detector_type 'Bruker D8 VENTURE'
_diffrn_measured_fraction_theta_full 0.995
_diffrn_measured_fraction_theta_max 0.995
_diffrn_measurement_device 'three-circle diffractometer'
_diffrn_measurement_device_type 'Bruker D8 VENTURE'
_diffrn_measurement_method '0.60\ \ w and 0.6\ \ f scans'
_diffrn_radiation_collimation '0.5 mm double- pinhole'
_diffrn_radiation_detector 'Bruker D8 VENTURE'
_diffrn_radiation_monochromator 'equatorially mounted graphite'
_diffrn_radiation_probe x-ray
_diffrn_radiation_type 'Cu K\a'
_diffrn_radiation_wavelength 1.54178
_diffrn_radiation_xray_symbol K-L~3~
_diffrn_reflns_av_R_equivalents 0.0704
_diffrn_reflns_av_unetI/netI 0.1036
_diffrn_reflns_Laue_measured_fraction_full 0.995
_diffrn_reflns_Laue_measured_fraction_max 0.995
_diffrn_reflns_limit_h_max 12
_diffrn_reflns_limit_h_min -12
_diffrn_reflns_limit_k_max 16
_diffrn_reflns_limit_k_min -16
_diffrn_reflns_limit_l_max 18
_diffrn_reflns_limit_l_min -18
_diffrn_reflns_number 40092
_diffrn_reflns_point_group_measured_fraction_full 0.995
_diffrn_reflns_point_group_measured_fraction_max 0.995
_diffrn_reflns_theta_full 44.435
_diffrn_reflns_theta_max 44.435
_diffrn_reflns_theta_min 2.488
_diffrn_source 'microfocus sealed X-ray tube'
_diffrn_source_current 1.0
_diffrn_source_power 0.05
_diffrn_source_type 'Incoatec I\ms'
_diffrn_source_voltage 50.0
_diffrn_standards_number 0
_exptl_absorpt_coefficient_mu 11.809
_exptl_absorpt_correction_T_max 0.86
_exptl_absorpt_correction_T_min 0.84
_exptl_absorpt_correction_type multi-scan
_exptl_absorpt_process_details 'SADABS-2016/2 (Krause et al., 2015) was used for absorption correction.'
_exptl_crystal_colour colorless
_exptl_crystal_density_diffrn 1.519
_exptl_crystal_density_method 'not measured'
_exptl_crystal_description block
_exptl_crystal_F_000 2062
_exptl_crystal_size_max 0.24
_exptl_crystal_size_mid 0.22
_exptl_crystal_size_min 0.2
_refine_diff_density_max 1.062
_refine_diff_density_min -0.954
_refine_diff_density_rms 0.115
_refine_ls_abs_structure_details
;
 Refined as an inversion twin.
;
_refine_ls_abs_structure_Flack 0.129(10)
_refine_ls_extinction_method none
_refine_ls_goodness_of_fit_ref 1.044
_refine_ls_hydrogen_treatment constr
_refine_ls_matrix_type full
_refine_ls_number_parameters 2074
_refine_ls_number_reflns 13293
_refine_ls_number_restraints 7111
_refine_ls_restrained_S_all 0.936
_refine_ls_R_factor_all 0.1093
_refine_ls_R_factor_gt 0.0783
_refine_ls_shift/su_max 0.005
_refine_ls_shift/su_mean 0.000
_refine_ls_structure_factor_coef Fsqd
_refine_ls_weighting_details 'w=1/[\s^2^(Fo^2^)+(0.0971P)^2^+47.9459P] where P=(Fo^2^+2Fc^2^)/3'
_refine_ls_weighting_scheme calc
_refine_ls_wR_factor_gt 0.1859
_refine_ls_wR_factor_ref 0.2063
_reflns_Friedel_coverage 1.000
_reflns_Friedel_fraction_full 0.995
_reflns_Friedel_fraction_max 0.995
_reflns_number_gt 10067
_reflns_number_total 13293
_reflns_threshold_expression 'I > 2\s(I)'
_cod_data_source_file d1ce01554k2.cif
_cod_data_source_block r
_cod_database_code 7244252
_shelx_shelxl_version_number 2014/7
_shelx_space_group_comment
;
The symmetry employed for this shelxl refinement is uniquely defined
by the following loop, which should always be used as a source of
symmetry information in preference to the above space-group names.
They are only intended as comments.
;
_shelx_estimated_absorpt_t_max 0.54
_shelx_estimated_absorpt_t_min 0.21
_olex2_refinement_description
;
1. Twinned data refinement
 Scales: 0.871(10)
 0.129(10)
2. Fixed Uiso
 At 1.2 times of:
  All C(H) groups, All C(H,H) groups
 At 1.5 times of:
  All C(H,H,H) groups
3. Restrained distances
 C43-C42 = C44-C43 = C45-C44 = C46-C45 = C47-C46 = C48-C47 = C49-C48 = C50-C49
 = C50-C45 = C50-C41 = C42-C41
 1.38 with sigma of 0.01
 C82-C81 = C83-C82 = C84-C83 = C85-C84 = C90-C85 = C90-C81 = C90-C89 = C86-C85
 = C87-C86 = C88-C87 = C89-C88
 1.38 with sigma of 0.01
 C22-C21 = C23-C22 = C24-C23 = C25-C24 = C26-C25 = C27-C26 = C28-C27 = C29-C28
 = C30-C29 = C30-C25 = C30-C21
 1.38 with sigma of 0.01
 C176-C175
 1.45 with sigma of 0.01
 O40-C175
 1.4 with sigma of 0.01
 C111-C101 \\sim C91-C81 \\sim C71-C61 \\sim C51-C41 \\sim C31-C21 \\sim C11-C1
\\sim C131-C121 \\sim C151-
 C141
 with sigma of 0.02
 O34-C163 \\sim O35-C165 \\sim O33-C161 \\sim O37-C169 \\sim O38-C173 \\sim
O36-C167
 with sigma of 0.02
 C168-C167 \\sim C162-C161 \\sim C166-C165 \\sim C164-C163 \\sim C172-C171
\\sim C174-C173 \\sim C170-
 C169
 with sigma of 0.02
 P3-O10 \\sim P3-O11 \\sim P5-O20 \\sim P6-O24 \\sim P7-O28 \\sim P3-O9 \\sim
P3-O12 \\sim P5-O17 \\sim P5-O18
 \\sim P5-O19 \\sim P6-O21 \\sim P6-O22 \\sim P6-O23 \\sim P7-O25 \\sim P7-O26
\\sim P7-O27 \\sim P4-O15 \\sim P8-
 O32 \\sim P4-O13 \\sim P4-O14 \\sim P4-O16 \\sim P8-O29 \\sim P8-O30 \\sim
P8-O31 \\sim P1-O4 \\sim P2-O7 \\sim P1-
 O1 \\sim P1-O2 \\sim P1-O3 \\sim P2-O5 \\sim P2-O6 \\sim P2-O8
 with sigma of 0.02
4. Restrained planarity
 C141, C143, C144, C145, C146, C147, C148, C149, C150, C142
 with sigma of 0.01
 C141, C142, C143, C144, C145, C146, C147, C148, C149, C150
 with sigma of 0.01
 C41, C42, C43, C44, C45, C46, C47, C48, C49, C50
 with sigma of 0.01
5. Uiso/Uaniso restraints and constraints
C1 \\sim C2 \\sim C3 \\sim C4 \\sim C5 \\sim C6 \\sim C7 \\sim C8 \\sim C9
\\sim C10 \\sim C11 \\sim C12 \\sim C13 \\sim C14 \\sim C15 \\sim C16 \\sim C17
\\sim C18 \\sim C19 \\sim C20 \\sim C21 \\sim C22 \\sim C23 \\sim C24 \\sim C25
\\sim C26 \\sim C27 \\sim C28 \\sim C29 \\sim C30 \\sim C31 \\sim C32 \\sim C33
\\sim C34 \\sim C35 \\sim C36 \\sim C37 \\sim C38 \\sim C39 \\sim C40 \\sim C46
\\sim C47 \\sim C48 \\sim C49 \\sim C41 \\sim C42 \\sim C43 \\sim C44 \\sim C45
\\sim C50 \\sim C51 \\sim C52 \\sim C53 \\sim C54 \\sim C55 \\sim C56 \\sim C57
\\sim C58 \\sim C59 \\sim C60 \\sim C61 \\sim C62 \\sim C63 \\sim C64 \\sim C66
\\sim C65 \\sim C70 \\sim C69 \\sim C68 \\sim C67 \\sim C71 \\sim C72 \\sim C73
\\sim C74 \\sim C75 \\sim C76 \\sim C77 \\sim C78 \\sim C79 \\sim C80 \\sim C81
\\sim C82 \\sim C83 \\sim C84 \\sim C85 \\sim C90 \\sim C89 \\sim C88 \\sim C87
\\sim C86 \\sim C91 \\sim C92 \\sim C93 \\sim C94 \\sim C95 \\sim C96 \\sim C97
\\sim C98 \\sim C99 \\sim C100 \\sim C101 \\sim C102 \\sim C103 \\sim C104
\\sim C105 \\sim C106 \\sim C107 \\sim C108 \\sim C109 \\sim C110 \\sim C111
\\sim C112 \\sim C113 \\sim C114 \\sim C115 \\sim C116 \\sim C117 \\sim C118
\\sim C119 \\sim C120 \\sim C121 \\sim C122 \\sim C123 \\sim C124 \\sim C125
\\sim C126 \\sim C127 \\sim C128 \\sim C129 \\sim C130 \\sim C131 \\sim C132
\\sim C133 \\sim C134 \\sim C135 \\sim C136 \\sim C137 \\sim C138 \\sim C139
\\sim C140 \\sim C142 \\sim C143 \\sim C144 \\sim C145 \\sim C146 \\sim C147
\\sim C148 \\sim C149 \\sim C150 \\sim C141 \\sim C151 \\sim C152 \\sim C153
\\sim C154 \\sim C160 \\sim C155 \\sim C156 \\sim C157 \\sim C158 \\sim C159
\\sim C161 \\sim C162 \\sim C163 \\sim C164 \\sim C165 \\sim C166 \\sim C167
\\sim C168 \\sim C169 \\sim C170 \\sim C171 \\sim C172 \\sim C173 \\sim C174
\\sim C176 \\sim C175 \\sim O1 \\sim O1W \\sim O2 \\sim O2W \\sim O3 \\sim O3W
\\sim O4 \\sim O40 \\sim O5 \\sim O4W \\sim O6 \\sim O7 \\sim O8 \\sim O9 \\sim
O10 \\sim O11 \\sim O12 \\sim O13 \\sim O14 \\sim O15 \\sim O16 \\sim O17 \\sim
O18 \\sim O19 \\sim O20 \\sim O21 \\sim O22 \\sim O23 \\sim O24 \\sim O25 \\sim
O26 \\sim O27 \\sim O28 \\sim O29 \\sim O30 \\sim O31 \\sim O32 \\sim O33 \\sim
O34 \\sim O35 \\sim O36 \\sim O37 \\sim O38 \\sim O39: within 3.8A with sigma
of 0.01 and sigma for terminal atoms of 0.03 within 3.8A
Uanis(P3) \\sim Ueq, Uanis(Cl3) \\sim Ueq, Uanis(Cl4) \\sim Ueq, Uanis(Cl1)
\\sim Ueq, Uanis(Cl2) \\sim Ueq: with sigma of 0.01 and sigma for terminal
atoms of 0.005
6.a Secondary CH2 refined with riding coordinates:
 C161(H16A,H16B), C163(H16F,H16G), C165(H16K,H16L), C167(H16P,H16Q), C169(H16U,
 H16V), C171(H17D,H17E), C173(H17I,H17J), C175(H17Q,H17R)
6.b Aromatic/amide H refined with riding coordinates:
 C3(H3), C4(H4), C6(H6), C7(H7), C8(H8), C9(H9), C13(H13), C14(H14), C16(H16),
 C17(H17), C18(H18), C19(H19), C23(H23), C24(H24), C26(H26), C27(H27), C28(H28),
  C29(H29), C33(H33), C34(H34), C36(H36), C37(H37), C38(H38), C39(H39),
 C46(H46), C47(H47), C48(H48), C49(H49), C43(H43), C44(H44), C53(H53), C54(H54),
  C56(H56), C57(H57), C58(H58), C59(H59), C63(H63), C64(H64), C66(H66),
 C69(H69), C68(H68), C67(H67), C73(H73), C74(H74), C76(H76), C77(H77), C78(H78),
  C79(H79), C83(H83), C84(H84), C89(H89), C88(H88), C87(H87), C86(H86),
 C93(H93), C94(H94), C96(H96), C97(H97), C98(H98), C99(H99), C103(H103),
 C104(H104), C106(H106), C107(H107), C108(H108), C109(H109), C113(H113),
 C114(H114), C116(H116), C117(H117), C118(H118), C119(H119), C123(H123),
 C124(H124), C126(H126), C127(H127), C128(H128), C129(H129), C133(H133),
 C134(H134), C136(H136), C137(H137), C138(H138), C139(H139), C143(H143),
 C144(H144), C146(H146), C147(H147), C148(H148), C149(H149), C153(H153),
 C154(H154), C156(H156), C157(H157), C158(H158), C159(H159)
6.c Fitted hexagon refined as free rotating group:
 C41(C42,C43,C44,C45,C50), C66(C65,C70,C69,C68,C67), C85(C90,C89,C88,C87,C86),
 C145(C146,C147,C148,C149,C150), C160(C155,C156,C157,C158,C159)
6.d Idealised Me refined as rotating group:
 C162(H16C,H16D,H16E), C164(H16H,H16I,H16J), C166(H16M,H16N,H16O), C168(H16R,
 H16S,H16T), C170(H17A,H17B,H17C), C172(H17F,H17G,H17H), C174(H17K,H17L,H17M),
 C176(H17N,H17O,H17P)
;
_smtbx_masks_void_probe_radius 1.2
_smtbx_masks_void_truncation_radius 1.2
_olex2_submission_special_instructions 'No special instructions were received'

loop_
_space_group_symop_operation_xyz
'x, y, z'

loop_
_atom_site_label
_atom_site_type_symbol
_atom_site_fract_x
_atom_site_fract_y
_atom_site_fract_z
_atom_site_U_iso_or_equiv
_atom_site_adp_type
_atom_site_occupancy
_atom_site_site_symmetry_order
_atom_site_calc_flag
_atom_site_refinement_flags_posn
_atom_site_refinement_flags_adp
_atom_site_refinement_flags_occupancy
_atom_site_disorder_assembly
_atom_site_disorder_group
Eu1 Eu 0.6886(5) 0.5473(4) 0.6287(4) 0.0394(7) Uani 1 1 d . . . . .
Eu2 Eu 1.0686(5) 0.5371(4) 0.6413(4) 0.0447(8) Uani 1 1 d . . . . .
Eu3 Eu 0.5346(5) 0.4867(4) 0.3076(4) 0.0564(9) Uani 1 1 d . . . . .
Eu4 Eu 0.9051(5) 0.4452(4) 0.3156(4) 0.0550(9) Uani 1 1 d . . . . .
Cl1 Cl 0.8433(18) 0.5205(14) 0.5655(13) 0.170(8) Uani 1 1 d . U . . .
Cl2 Cl 0.7538(17) 0.4678(13) 0.3851(11) 0.151(7) Uani 1 1 d . U . . .
P1 P 0.7361(10) 0.5640(8) 0.2448(8) 0.064(3) Uani 1 1 d D . . . .
P2 P 0.6310(11) 0.3299(8) 0.1971(8) 0.073(4) Uani 1 1 d D . . . .
P3 P 0.5444(15) 0.3875(9) 0.4412(9) 0.111(6) Uani 1 1 d D U . . .
P4 P 0.9670(10) 0.3565(7) 0.4641(7) 0.057(3) Uani 1 1 d D . . . .
P5 P 0.8907(9) 0.4570(7) 0.7185(6) 0.045(3) Uani 1 1 d D . . . .
P6 P 0.9481(9) 0.6780(7) 0.7462(6) 0.042(3) Uani 1 1 d D . . . .
P7 P 0.6413(11) 0.6501(7) 0.4928(7) 0.061(4) Uani 1 1 d D . . . .
P8 P 1.0493(12) 0.6201(8) 0.4956(8) 0.074(4) Uani 1 1 d D . . . .
O1 O 0.768(2) 0.6541(12) 0.2596(16) 0.069(4) Uani 1 1 d D U . . .
O1W O 0.507(2) 0.5653(17) 0.6002(18) 0.078(7) Uani 1 1 d . U . . .
O2 O 0.705(2) 0.5214(16) 0.1573(12) 0.074(4) Uani 1 1 d D U . . .
O2W O 1.217(2) 0.5109(19) 0.5964(19) 0.089(8) Uani 1 1 d . U . . .
O3 O 0.8280(19) 0.5328(16) 0.2767(15) 0.076(4) Uani 1 1 d D U . . .
O3W O 0.379(3) 0.514(2) 0.345(2) 0.113(9) Uani 1 1 d . U . . .
O4 O 0.6379(18) 0.5547(16) 0.2646(15) 0.072(4) Uani 1 1 d D U . . .
O40 O 0.372(3) 0.408(2) 0.2015(18) 0.111(6) Uani 1 1 d D U . . .
O5 O 0.587(2) 0.2992(17) 0.1088(12) 0.077(4) Uani 1 1 d D U . . .
O4W O 1.092(3) 0.446(2) 0.333(2) 0.115(10) Uani 1 1 d . U . . .
O6 O 0.606(2) 0.2523(14) 0.2112(15) 0.074(4) Uani 1 1 d D U . . .
O7 O 0.568(2) 0.3889(16) 0.2226(16) 0.082(4) Uani 1 1 d D U . . .
O8 O 0.7513(17) 0.3608(17) 0.2263(16) 0.081(4) Uani 1 1 d D U . . .
O9 O 0.442(2) 0.3626(17) 0.4628(16) 0.081(4) Uani 1 1 d D U . . .
O10 O 0.565(2) 0.3039(13) 0.4155(15) 0.073(4) Uani 1 1 d D U . . .
O11 O 0.618(2) 0.4466(15) 0.5183(13) 0.069(4) Uani 1 1 d D U . . .
O12 O 0.514(2) 0.4118(16) 0.3747(14) 0.077(4) Uani 1 1 d D U . . .
O13 O 0.8720(18) 0.2934(14) 0.4572(15) 0.066(4) Uani 1 1 d D U . . .
O14 O 1.0550(19) 0.3110(16) 0.4521(16) 0.068(4) Uani 1 1 d D U . . .
O15 O 1.004(2) 0.4202(14) 0.5437(12) 0.069(4) Uani 1 1 d D U . . .
O16 O 0.938(2) 0.3862(17) 0.4005(14) 0.073(4) Uani 1 1 d D U . . .
O17 O 0.850(2) 0.3646(12) 0.6847(15) 0.065(4) Uani 1 1 d D U . . .
O18 O 0.922(2) 0.4748(15) 0.8057(11) 0.064(4) Uani 1 1 d D U . . .
O19 O 0.9907(17) 0.4836(14) 0.7059(14) 0.059(4) Uani 1 1 d D U . . .
O20 O 0.7966(18) 0.4893(15) 0.6904(14) 0.062(3) Uani 1 1 d D U . . .
O21 O 0.964(2) 0.6601(15) 0.8204(12) 0.059(3) Uani 1 1 d D U . . .
O22 O 0.9942(19) 0.7699(11) 0.7801(14) 0.061(4) Uani 1 1 d D U . . .
O23 O 1.0181(19) 0.6420(14) 0.7059(14) 0.062(4) Uani 1 1 d D U . . .
O24 O 0.8303(16) 0.6575(15) 0.7024(14) 0.059(4) Uani 1 1 d D U . . .
O25 O 0.552(2) 0.6956(16) 0.4957(17) 0.072(4) Uani 1 1 d D U . . .
O26 O 0.7392(19) 0.7201(14) 0.5152(15) 0.068(4) Uani 1 1 d D U . . .
O27 O 0.609(2) 0.5919(15) 0.4126(13) 0.077(4) Uani 1 1 d D U . . .
O28 O 0.669(2) 0.6235(16) 0.5580(13) 0.072(4) Uani 1 1 d D U . . .
O29 O 1.004(2) 0.6937(14) 0.4943(16) 0.075(4) Uani 1 1 d D U . . .
O30 O 1.1743(17) 0.6587(16) 0.5275(16) 0.081(4) Uani 1 1 d D U . . .
O31 O 1.005(2) 0.5606(15) 0.4153(12) 0.077(4) Uani 1 1 d D U . . .
O32 O 1.036(2) 0.5934(16) 0.5564(14) 0.073(4) Uani 1 1 d D U . . .
O33 O 0.660(2) 0.6044(16) 0.7473(16) 0.077(5) Uani 1 1 d D U . . .
O34 O 0.565(2) 0.4454(16) 0.6398(15) 0.073(5) Uani 1 1 d D U . . .
O35 O 1.200(2) 0.4992(16) 0.7272(16) 0.076(5) Uani 1 1 d D U . . .
O36 O 1.229(2) 0.6484(16) 0.7179(16) 0.081(5) Uani 1 1 d D U . . .
O37 O 0.440(3) 0.5702(19) 0.2504(18) 0.100(6) Uani 1 1 d D U . . .
O38 O 0.950(2) 0.4465(18) 0.2070(17) 0.090(5) Uani 1 1 d D U . . .
O39 O 0.939(2) 0.3144(19) 0.2458(17) 0.094(6) Uani 1 1 d . U . . .
C1 C 0.827(3) 0.661(3) 0.161(2) 0.070(4) Uani 1 1 d D U . . .
C2 C 0.842(4) 0.674(3) 0.236(2) 0.071(4) Uani 1 1 d . U . . .
C3 C 0.944(3) 0.718(2) 0.291(2) 0.073(5) Uani 1 1 d . U . . .
H3 H 0.9541 0.7355 0.3421 0.088 Uiso 1 1 calc R U . . .
C4 C 1.027(4) 0.735(2) 0.270(2) 0.075(4) Uani 1 1 d . U . . .
H4 H 1.0931 0.7613 0.3069 0.090 Uiso 1 1 calc R U . . .
C5 C 1.015(3) 0.714(3) 0.192(2) 0.071(4) Uani 1 1 d . U . . .
C6 C 1.099(4) 0.727(2) 0.172(2) 0.074(5) Uani 1 1 d . U . . .
H6 H 1.1654 0.7517 0.2097 0.089 Uiso 1 1 calc R U . . .
C7 C 1.091(4) 0.706(3) 0.098(2) 0.074(5) Uani 1 1 d . U . . .
H7 H 1.1487 0.7194 0.0855 0.089 Uiso 1 1 calc R U . . .
C8 C 0.986(3) 0.660(3) 0.038(3) 0.074(5) Uani 1 1 d . U . . .
H8 H 0.9791 0.6390 -0.0120 0.089 Uiso 1 1 calc R U . . .
C9 C 0.902(4) 0.649(2) 0.059(2) 0.071(4) Uani 1 1 d . U . . .
H9 H 0.8365 0.6220 0.0212 0.085 Uiso 1 1 calc R U . . .
C10 C 0.907(4) 0.679(3) 0.138(2) 0.070(4) Uani 1 1 d . U . . .
C11 C 0.719(3) 0.626(3) 0.108(2) 0.071(4) Uani 1 1 d D U . . .
C12 C 0.659(4) 0.556(3) 0.107(2) 0.071(4) Uani 1 1 d . U . . .
C13 C 0.549(3) 0.513(3) 0.056(2) 0.072(5) Uani 1 1 d . U . . .
H13 H 0.5117 0.4671 0.0563 0.087 Uiso 1 1 calc R U . . .
C14 C 0.508(4) 0.551(3) 0.007(2) 0.076(5) Uani 1 1 d . U . . .
H14 H 0.4392 0.5279 -0.0270 0.091 Uiso 1 1 calc R U . . .
C15 C 0.555(4) 0.615(3) 0.002(2) 0.072(5) Uani 1 1 d . U . . .
C16 C 0.508(4) 0.651(3) -0.049(2) 0.071(5) Uani 1 1 d . U . . .
H16 H 0.4420 0.6247 -0.0863 0.086 Uiso 1 1 calc R U . . .
C17 C 0.558(3) 0.719(3) -0.046(2) 0.073(5) Uani 1 1 d . U . . .
H17 H 0.5229 0.7401 -0.0793 0.087 Uiso 1 1 calc R U . . .
C18 C 0.658(3) 0.762(3) 0.005(2) 0.072(5) Uani 1 1 d . U . . .
H18 H 0.6899 0.8104 0.0071 0.086 Uiso 1 1 calc R U . . .
C19 C 0.709(4) 0.726(3) 0.054(2) 0.071(4) Uani 1 1 d . U . . .
H19 H 0.7781 0.7519 0.0868 0.085 Uiso 1 1 calc R U . . .
C20 C 0.662(4) 0.655(3) 0.055(2) 0.072(4) Uani 1 1 d . U . . .
C21 C 0.535(3) 0.1569(19) 0.061(2) 0.075(4) Uani 1 1 d D U . . .
C22 C 0.593(3) 0.226(2) 0.064(2) 0.076(4) Uani 1 1 d D U . . .
C23 C 0.653(3) 0.225(2) 0.020(2) 0.077(5) Uani 1 1 d D U . . .
H23 H 0.6907 0.2704 0.0196 0.092 Uiso 1 1 calc R U . . .
C24 C 0.654(3) 0.1502(19) -0.024(2) 0.079(5) Uani 1 1 d D U . . .
H24 H 0.6900 0.1480 -0.0568 0.095 Uiso 1 1 calc R U . . .
C25 C 0.608(3) 0.078(2) -0.026(2) 0.078(5) Uani 1 1 d D U . . .
C26 C 0.619(3) 0.006(2) -0.069(2) 0.080(5) Uani 1 1 d D U . . .
H26 H 0.6562 0.0047 -0.1005 0.096 Uiso 1 1 calc R U . . .
C27 C 0.575(3) -0.062(2) -0.064(2) 0.083(6) Uani 1 1 d D U . . .
H27 H 0.5864 -0.1101 -0.0902 0.100 Uiso 1 1 calc R U . . .
C28 C 0.514(3) -0.060(2) -0.021(2) 0.082(6) Uani 1 1 d D U . . .
H28 H 0.4805 -0.1061 -0.0186 0.098 Uiso 1 1 calc R U . . .
C29 C 0.505(3) 0.0128(19) 0.019(2) 0.077(5) Uani 1 1 d D U . . .
H29 H 0.4658 0.0141 0.0499 0.093 Uiso 1 1 calc R U . . .
C30 C 0.547(3) 0.0848(19) 0.018(2) 0.076(4) Uani 1 1 d D U . . .
C31 C 0.462(3) 0.161(3) 0.101(2) 0.073(4) Uani 1 1 d D U . . .
C32 C 0.496(3) 0.208(3) 0.179(2) 0.074(4) Uani 1 1 d . U . . .
C33 C 0.437(3) 0.214(3) 0.222(3) 0.075(4) Uani 1 1 d . U . . .
H33 H 0.4683 0.2436 0.2734 0.090 Uiso 1 1 calc R U . . .
C34 C 0.330(4) 0.178(3) 0.189(2) 0.076(4) Uani 1 1 d . U . . .
H34 H 0.2890 0.1835 0.2191 0.092 Uiso 1 1 calc R U . . .
C35 C 0.285(4) 0.134(3) 0.113(2) 0.074(5) Uani 1 1 d . U . . .
C36 C 0.173(3) 0.099(3) 0.075(2) 0.074(5) Uani 1 1 d . U . . .
H36 H 0.1285 0.1050 0.1030 0.089 Uiso 1 1 calc R U . . .
C37 C 0.132(4) 0.059(3) 0.001(2) 0.075(6) Uani 1 1 d . U . . .
H37 H 0.0598 0.0364 -0.0220 0.090 Uiso 1 1 calc R U . . .
C38 C 0.189(4) 0.049(3) -0.041(3) 0.075(6) Uani 1 1 d . U . . .
H38 H 0.1568 0.0196 -0.0929 0.091 Uiso 1 1 calc R U . . .
C39 C 0.299(3) 0.083(3) -0.011(2) 0.075(4) Uani 1 1 d . U . . .
H39 H 0.3382 0.0761 -0.0415 0.090 Uiso 1 1 calc R U . . .
C40 C 0.348(4) 0.126(3) 0.065(2) 0.074(4) Uani 1 1 d . U . . .
C46 C 0.153(3) 0.0683(16) 0.2512(15) 0.086(5) Uani 1 1 d D U . . .
H46 H 0.0838 0.0643 0.2234 0.103 Uiso 1 1 calc R U . . .
C47 C 0.194(3) 0.004(2) 0.235(2) 0.089(6) Uani 1 1 d D U . . .
H47 H 0.1504 -0.0431 0.1961 0.107 Uiso 1 1 calc R U . . .
C48 C 0.296(3) 0.004(2) 0.2732(17) 0.092(6) Uani 1 1 d D U . . .
H48 H 0.3231 -0.0404 0.2619 0.110 Uiso 1 1 calc R U . . .
C49 C 0.353(3) 0.0759(16) 0.3300(19) 0.083(5) Uani 1 1 d D U . . .
H49 H 0.4218 0.0792 0.3578 0.100 Uiso 1 1 calc R U . . .
C41 C 0.3812(17) 0.2145(18) 0.4078(14) 0.080(4) Uani 1 1 d DG U . . .
C42 C 0.341(2) 0.2808(14) 0.4247(13) 0.083(4) Uani 1 1 d DG U . . .
C43 C 0.238(2) 0.2764(14) 0.3836(16) 0.087(5) Uani 1 1 d DG U . . .
H43 H 0.2108 0.3207 0.3949 0.105 Uiso 1 1 calc R U . . .
C44 C 0.1743(17) 0.2059(18) 0.3256(14) 0.086(5) Uani 1 1 d DG U . . .
H44 H 0.1052 0.2030 0.2981 0.103 Uiso 1 1 calc R U . . .
C45 C 0.214(2) 0.1396(13) 0.3087(11) 0.085(5) Uani 1 1 d DG U . . .
C50 C 0.318(2) 0.1440(14) 0.3498(14) 0.081(4) Uani 1 1 d DG U . . .
C51 C 0.485(3) 0.220(3) 0.461(2) 0.077(4) Uani 1 1 d D U . . .
C52 C 0.572(4) 0.263(3) 0.463(2) 0.076(4) Uani 1 1 d . U . . .
C53 C 0.674(4) 0.262(3) 0.507(2) 0.072(4) Uani 1 1 d . U . . .
H53 H 0.7340 0.2943 0.5095 0.087 Uiso 1 1 calc R U . . .
C54 C 0.685(4) 0.213(3) 0.546(2) 0.075(4) Uani 1 1 d . U . . .
H54 H 0.7509 0.2061 0.5677 0.090 Uiso 1 1 calc R U . . .
C55 C 0.604(4) 0.176(3) 0.553(2) 0.072(5) Uani 1 1 d . U . . .
C56 C 0.608(4) 0.130(3) 0.599(2) 0.077(5) Uani 1 1 d . U . . .
H56 H 0.6735 0.1251 0.6249 0.092 Uiso 1 1 calc R U . . .
C57 C 0.526(4) 0.093(3) 0.607(2) 0.076(6) Uani 1 1 d . U . . .
H57 H 0.5381 0.0686 0.6413 0.091 Uiso 1 1 calc R U . . .
C58 C 0.425(4) 0.089(3) 0.566(2) 0.075(6) Uani 1 1 d . U . . .
H58 H 0.3672 0.0584 0.5678 0.090 Uiso 1 1 calc R U . . .
C59 C 0.414(4) 0.135(2) 0.518(2) 0.077(4) Uani 1 1 d . U . . .
H59 H 0.3468 0.1380 0.4928 0.092 Uiso 1 1 calc R U . . .
C60 C 0.501(4) 0.174(3) 0.510(2) 0.075(4) Uani 1 1 d . U . . .
C61 C 0.905(3) 0.168(3) 0.399(2) 0.070(4) Uani 1 1 d D U . . .
C62 C 0.839(4) 0.220(3) 0.397(2) 0.071(4) Uani 1 1 d . U . . .
C63 C 0.742(3) 0.200(3) 0.342(2) 0.073(4) Uani 1 1 d . U . . .
H63 H 0.6985 0.2342 0.3442 0.087 Uiso 1 1 calc R U . . .
C64 C 0.707(3) 0.124(2) 0.280(2) 0.074(4) Uani 1 1 d . U . . .
H64 H 0.6438 0.1108 0.2401 0.088 Uiso 1 1 calc R U . . .
C66 C 0.7289(18) 0.0008(17) 0.2191(14) 0.074(5) Uani 1 1 d G U . . .
H66 H 0.6625 -0.0110 0.1824 0.088 Uiso 1 1 calc R U . . .
C65 C 0.766(2) 0.0722(15) 0.2809(17) 0.070(5) Uani 1 1 d G U . . .
C70 C 0.865(2) 0.0899(13) 0.3357(14) 0.072(4) Uani 1 1 d G U . . .
C69 C 0.9273(18) 0.0361(17) 0.3287(14) 0.072(4) Uani 1 1 d G U . . .
H69 H 0.9936 0.0479 0.3654 0.086 Uiso 1 1 calc R U . . .
C68 C 0.890(2) -0.0353(15) 0.2669(16) 0.074(5) Uani 1 1 d G U . . .
H68 H 0.9316 -0.0713 0.2623 0.089 Uiso 1 1 calc R U . . .
C67 C 0.791(2) -0.0529(13) 0.2121(13) 0.075(5) Uani 1 1 d G U . . .
H67 H 0.7660 -0.1007 0.1708 0.090 Uiso 1 1 calc R U . . .
C71 C 1.002(3) 0.188(2) 0.464(2) 0.071(4) Uani 1 1 d D U . . .
C72 C 1.077(4) 0.259(3) 0.490(2) 0.069(4) Uani 1 1 d . U . . .
C73 C 1.172(4) 0.277(3) 0.544(2) 0.073(5) Uani 1 1 d . U . . .
H73 H 1.2201 0.3240 0.5561 0.088 Uiso 1 1 calc R U . . .
C74 C 1.201(4) 0.231(2) 0.584(2) 0.074(5) Uani 1 1 d . U . . .
H74 H 1.2677 0.2452 0.6210 0.089 Uiso 1 1 calc R U . . .
C75 C 1.124(4) 0.159(3) 0.564(3) 0.073(5) Uani 1 1 d . U . . .
C76 C 1.150(4) 0.111(3) 0.606(2) 0.076(5) Uani 1 1 d . U . . .
H76 H 1.2170 0.1226 0.6413 0.091 Uiso 1 1 calc R U . . .
C77 C 1.075(3) 0.049(3) 0.593(2) 0.076(6) Uani 1 1 d . U . . .
H77 H 1.0905 0.0186 0.6223 0.091 Uiso 1 1 calc R U . . .
C78 C 0.974(4) 0.027(3) 0.537(2) 0.078(6) Uani 1 1 d . U . . .
H78 H 0.9232 -0.0177 0.5274 0.094 Uiso 1 1 calc R U . . .
C79 C 0.953(4) 0.077(3) 0.497(2) 0.073(4) Uani 1 1 d . U . . .
H79 H 0.8856 0.0643 0.4613 0.088 Uiso 1 1 calc R U . . .
C80 C 1.020(4) 0.138(3) 0.508(2) 0.072(4) Uani 1 1 d . U . . .
C81 C 0.882(3) 0.314(2) 0.782(2) 0.072(4) Uani 1 1 d D U . . .
C82 C 0.897(3) 0.317(2) 0.718(2) 0.070(4) Uani 1 1 d D U . . .
C83 C 0.953(3) 0.270(2) 0.684(2) 0.073(4) Uani 1 1 d D U . . .
H83 H 0.9592 0.2718 0.6400 0.087 Uiso 1 1 calc R U . . .
C84 C 0.998(3) 0.221(2) 0.7157(17) 0.077(5) Uani 1 1 d D U . . .
H84 H 1.0350 0.1892 0.6926 0.093 Uiso 1 1 calc R U . . .
C85 C 0.989(2) 0.2200(18) 0.7816(13) 0.079(5) Uani 1 1 d DG U . . .
C90 C 0.933(2) 0.2678(17) 0.8153(16) 0.075(4) Uani 1 1 d DG U . . .
C89 C 0.928(2) 0.2698(16) 0.8837(16) 0.078(4) Uani 1 1 d DG U . . .
H89 H 0.8908 0.3018 0.9062 0.094 Uiso 1 1 calc R U . . .
C88 C 0.979(2) 0.2241(18) 0.9185(13) 0.085(6) Uani 1 1 d DG U . . .
H88 H 0.9758 0.2255 0.9643 0.102 Uiso 1 1 calc R U . . .
C87 C 1.035(2) 0.1764(16) 0.8849(16) 0.084(6) Uani 1 1 d DG U . . .
H87 H 1.0693 0.1458 0.9082 0.100 Uiso 1 1 calc R U . . .
C86 C 1.040(2) 0.1743(16) 0.8164(16) 0.082(5) Uani 1 1 d DG U . . .
H86 H 1.0777 0.1423 0.7939 0.098 Uiso 1 1 calc R U . . .
C91 C 0.821(3) 0.366(2) 0.815(2) 0.070(4) Uani 1 1 d D U . . .
C92 C 0.845(3) 0.447(3) 0.829(2) 0.068(4) Uani 1 1 d . U . . .
C93 C 0.797(3) 0.495(3) 0.864(2) 0.071(5) Uani 1 1 d . U . . .
H93 H 0.8234 0.5485 0.8772 0.085 Uiso 1 1 calc R U . . .
C94 C 0.709(3) 0.472(3) 0.883(2) 0.073(4) Uani 1 1 d . U . . .
H94 H 0.6749 0.5080 0.9046 0.087 Uiso 1 1 calc R U . . .
C95 C 0.681(3) 0.390(3) 0.866(2) 0.072(5) Uani 1 1 d . U . . .
C96 C 0.588(3) 0.357(3) 0.878(2) 0.073(5) Uani 1 1 d . U . . .
H96 H 0.5482 0.3897 0.8963 0.087 Uiso 1 1 calc R U . . .
C97 C 0.562(4) 0.284(3) 0.862(2) 0.077(6) Uani 1 1 d . U . . .
H97 H 0.5125 0.2668 0.8798 0.092 Uiso 1 1 calc R U . . .
C98 C 0.602(3) 0.227(3) 0.820(2) 0.074(5) Uani 1 1 d . U . . .
H98 H 0.5688 0.1731 0.8013 0.089 Uiso 1 1 calc R U . . .
C99 C 0.690(3) 0.253(3) 0.810(2) 0.073(4) Uani 1 1 d . U . . .
H99 H 0.7239 0.2176 0.7876 0.087 Uiso 1 1 calc R U . . .
C100 C 0.732(3) 0.338(3) 0.832(2) 0.071(4) Uani 1 1 d . U . . .
C101 C 1.084(3) 0.772(2) 0.924(2) 0.060(4) Uani 1 1 d D U . . .
C102 C 1.063(3) 0.695(2) 0.880(2) 0.060(4) Uani 1 1 d . U . . .
C103 C 1.129(3) 0.645(2) 0.889(2) 0.061(4) Uani 1 1 d . U . . .
H103 H 1.1105 0.5926 0.8574 0.073 Uiso 1 1 calc R U . . .
C104 C 1.224(3) 0.679(2) 0.949(2) 0.061(5) Uani 1 1 d . U . . .
H104 H 1.2663 0.6463 0.9612 0.073 Uiso 1 1 calc R U . . .
C105 C 1.257(3) 0.757(2) 0.990(2) 0.063(5) Uani 1 1 d . U . . .
C106 C 1.354(3) 0.793(2) 1.056(2) 0.066(5) Uani 1 1 d . U . . .
H106 H 1.3967 0.7601 1.0671 0.080 Uiso 1 1 calc R U . . .
C107 C 1.386(3) 0.870(2) 1.102(2) 0.067(5) Uani 1 1 d . U . . .
H107 H 1.4524 0.8903 1.1397 0.080 Uiso 1 1 calc R U . . .
C108 C 1.319(3) 0.917(3) 1.091(2) 0.069(5) Uani 1 1 d . U . . .
H108 H 1.3392 0.9692 1.1243 0.083 Uiso 1 1 calc R U . . .
C109 C 1.218(3) 0.889(2) 1.029(2) 0.063(4) Uani 1 1 d . U . . .
H109 H 1.1777 0.9231 1.0174 0.075 Uiso 1 1 calc R U . . .
C110 C 1.185(3) 0.804(2) 0.985(2) 0.063(4) Uani 1 1 d . U . . .
C111 C 1.005(3) 0.817(2) 0.906(2) 0.060(4) Uani 1 1 d D U . . .
C112 C 0.968(3) 0.818(2) 0.838(2) 0.060(4) Uani 1 1 d . U . . .
C113 C 0.902(3) 0.868(2) 0.818(2) 0.062(4) Uani 1 1 d . U . . .
H113 H 0.8802 0.8681 0.7695 0.075 Uiso 1 1 calc R U . . .
C114 C 0.871(3) 0.913(2) 0.871(2) 0.062(5) Uani 1 1 d . U . . .
H114 H 0.8303 0.9472 0.8597 0.075 Uiso 1 1 calc R U . . .
C115 C 0.900(3) 0.911(2) 0.945(2) 0.063(5) Uani 1 1 d . U . . .
C116 C 0.870(3) 0.954(2) 1.002(2) 0.065(5) Uani 1 1 d . U . . .
H116 H 0.8335 0.9914 0.9938 0.077 Uiso 1 1 calc R U . . .
C117 C 0.887(3) 0.948(2) 1.064(2) 0.068(5) Uani 1 1 d . U . . .
H117 H 0.8609 0.9790 1.0983 0.081 Uiso 1 1 calc R U . . .
C118 C 0.942(3) 0.897(2) 1.082(2) 0.066(6) Uani 1 1 d . U . . .
H118 H 0.9502 0.8901 1.1272 0.079 Uiso 1 1 calc R U . . .
C119 C 0.985(3) 0.856(2) 1.034(2) 0.062(4) Uani 1 1 d . U . . .
H119 H 1.0274 0.8234 1.0469 0.075 Uiso 1 1 calc R U . . .
C120 C 0.964(3) 0.863(2) 0.964(2) 0.061(4) Uani 1 1 d . U . . .
C121 C 0.676(3) 0.830(3) 0.499(2) 0.070(4) Uani 1 1 d D U . . .
C122 C 0.732(3) 0.772(3) 0.481(2) 0.071(4) Uani 1 1 d . U . . .
C123 C 0.779(3) 0.768(2) 0.428(2) 0.071(4) Uani 1 1 d . U . . .
H123 H 0.8165 0.7300 0.4179 0.085 Uiso 1 1 calc R U . . .
C124 C 0.770(3) 0.821(2) 0.390(2) 0.071(4) Uani 1 1 d . U . . .
H124 H 0.8043 0.8210 0.3572 0.085 Uiso 1 1 calc R U . . .
C125 C 0.707(3) 0.873(2) 0.405(2) 0.071(4) Uani 1 1 d . U . . .
C126 C 0.687(3) 0.925(2) 0.365(2) 0.072(5) Uani 1 1 d . U . . .
H126 H 0.7178 0.9235 0.3291 0.087 Uiso 1 1 calc R U . . .
C127 C 0.627(4) 0.974(3) 0.376(2) 0.074(5) Uani 1 1 d . U . . .
H127 H 0.6173 1.0060 0.3477 0.089 Uiso 1 1 calc R U . . .
C128 C 0.579(3) 0.981(2) 0.429(2) 0.072(5) Uani 1 1 d . U . . .
H128 H 0.5354 1.0157 0.4350 0.086 Uiso 1 1 calc R U . . .
C129 C 0.598(3) 0.932(2) 0.474(2) 0.071(4) Uani 1 1 d . U . . .
H129 H 0.5694 0.9368 0.5107 0.086 Uiso 1 1 calc R U . . .
C130 C 0.660(4) 0.879(3) 0.459(2) 0.070(4) Uani 1 1 d . U . . .
C131 C 0.632(3) 0.832(3) 0.558(2) 0.072(4) Uani 1 1 d D U . . .
C132 C 0.570(4) 0.765(3) 0.553(3) 0.072(4) Uani 1 1 d . U . . .
C133 C 0.516(3) 0.761(3) 0.599(2) 0.075(5) Uani 1 1 d . U . . .
H133 H 0.4693 0.7146 0.5912 0.090 Uiso 1 1 calc R U . . .
C134 C 0.536(4) 0.832(3) 0.659(2) 0.077(5) Uani 1 1 d . U . . .
H134 H 0.4985 0.8329 0.6904 0.092 Uiso 1 1 calc R U . . .
C135 C 0.606(4) 0.901(3) 0.676(2) 0.075(5) Uani 1 1 d . U . . .
C136 C 0.633(4) 0.972(3) 0.740(2) 0.075(5) Uani 1 1 d . U . . .
H136 H 0.5945 0.9753 0.7712 0.090 Uiso 1 1 calc R U . . .
C137 C 0.706(4) 1.029(3) 0.756(3) 0.078(6) Uani 1 1 d . U . . .
H137 H 0.7219 1.0712 0.8010 0.094 Uiso 1 1 calc R U . . .
C138 C 0.766(4) 1.035(3) 0.711(2) 0.077(6) Uani 1 1 d . U . . .
H138 H 0.8186 1.0806 0.7253 0.093 Uiso 1 1 calc R U . . .
C139 C 0.742(3) 0.968(2) 0.644(2) 0.076(4) Uani 1 1 d . U . . .
H139 H 0.7789 0.9680 0.6118 0.091 Uiso 1 1 calc R U . . .
C140 C 0.660(4) 0.900(3) 0.626(2) 0.073(4) Uani 1 1 d . U . . .
C142 C 1.2140(17) 0.709(2) 0.4907(13) 0.080(4) Uani 1 1 d . U . . .
C143 C 1.2711(16) 0.680(2) 0.4491(12) 0.082(5) Uani 1 1 d . U . . .
H143 H 1.2898 0.6325 0.4435 0.098 Uiso 1 1 calc R U . . .
C144 C 1.2998(18) 0.734(2) 0.4138(14) 0.084(5) Uani 1 1 d . U . . .
H144 H 1.3393 0.7187 0.3838 0.101 Uiso 1 1 calc R U . . .
C145 C 1.2721(15) 0.8044(12) 0.4221(11) 0.083(4) Uani 1 1 d G U . . .
C146 C 1.3027(17) 0.8515(17) 0.3865(12) 0.085(5) Uani 1 1 d G U . . .
H146 H 1.3422 0.8354 0.3568 0.102 Uiso 1 1 calc R U . . .
C147 C 1.274(2) 0.9226(16) 0.3954(14) 0.086(6) Uani 1 1 d G U . . .
H147 H 1.2944 0.9541 0.3716 0.103 Uiso 1 1 calc R U . . .
C148 C 1.215(2) 0.9466(13) 0.4397(15) 0.087(6) Uani 1 1 d G U . . .
H148 H 1.1957 0.9941 0.4456 0.104 Uiso 1 1 calc R U . . .
C149 C 1.1843(18) 0.8995(17) 0.4753(13) 0.083(4) Uani 1 1 d G U . . .
H149 H 1.1448 0.9155 0.5050 0.099 Uiso 1 1 calc R U . . .
C150 C 1.2130(15) 0.8284(15) 0.4665(10) 0.080(4) Uani 1 1 d G U . . .
C141 C 1.1830(18) 0.776(2) 0.5025(14) 0.078(4) Uani 1 1 d D U . . .
C151 C 1.144(3) 0.810(2) 0.563(2) 0.077(4) Uani 1 1 d D U . . .
C152 C 1.050(4) 0.764(3) 0.557(3) 0.077(4) Uani 1 1 d . U . . .
C153 C 0.995(4) 0.787(3) 0.607(2) 0.073(4) Uani 1 1 d . U . . .
H153 H 0.9278 0.7591 0.5979 0.088 Uiso 1 1 calc R U . . .
C154 C 1.046(3) 0.852(3) 0.668(3) 0.077(4) Uani 1 1 d . U . . .
H154 H 1.0188 0.8621 0.7062 0.092 Uiso 1 1 calc R U . . .
C160 C 1.192(2) 0.8847(15) 0.6318(13) 0.078(4) Uani 1 1 d G U . . .
C155 C 1.1403(18) 0.9071(17) 0.6817(17) 0.080(5) Uani 1 1 d G U . . .
C156 C 1.189(2) 0.9731(17) 0.7484(15) 0.080(5) Uani 1 1 d G U . . .
H156 H 1.1544 0.9881 0.7818 0.096 Uiso 1 1 calc R U . . .
C157 C 1.290(2) 1.0167(14) 0.7653(13) 0.085(6) Uani 1 1 d G U . . .
H157 H 1.3225 1.0609 0.8100 0.102 Uiso 1 1 calc R U . . .
C158 C 1.3418(18) 0.9943(16) 0.7154(17) 0.080(6) Uani 1 1 d G U . . .
H158 H 1.4092 1.0235 0.7267 0.096 Uiso 1 1 calc R U . . .
C159 C 1.293(2) 0.9283(17) 0.6486(15) 0.081(4) Uani 1 1 d G U . . .
H159 H 1.3278 0.9133 0.6152 0.098 Uiso 1 1 calc R U . . .
C161 C 0.700(3) 0.674(2) 0.814(2) 0.073(7) Uani 1 1 d D U . . .
H16A H 0.6774 0.6652 0.8525 0.088 Uiso 1 1 calc R U . . .
H16B H 0.7759 0.6893 0.8328 0.088 Uiso 1 1 calc R U . . .
C162 C 0.660(4) 0.734(3) 0.797(3) 0.101(12) Uani 1 1 d D U . . .
H16C H 0.6401 0.7218 0.7440 0.152 Uiso 1 1 calc R U . . .
H16D H 0.7139 0.7831 0.8242 0.152 Uiso 1 1 calc R U . . .
H16E H 0.6003 0.7391 0.8113 0.152 Uiso 1 1 calc R U . . .
C163 C 0.576(3) 0.386(2) 0.670(2) 0.072(5) Uani 1 1 d D U . . .
H16F H 0.6045 0.3475 0.6411 0.087 Uiso 1 1 calc R U . . .
H16G H 0.6268 0.4101 0.7213 0.087 Uiso 1 1 calc R U . . .
C164 C 0.483(3) 0.345(3) 0.671(3) 0.088(12) Uani 1 1 d D U . . .
H16H H 0.4293 0.3256 0.6220 0.132 Uiso 1 1 calc R U . . .
H16I H 0.4603 0.3806 0.7067 0.132 Uiso 1 1 calc R U . . .
H16J H 0.4963 0.3017 0.6858 0.132 Uiso 1 1 calc R U . . .
C165 C 1.193(4) 0.434(2) 0.751(3) 0.088(7) Uani 1 1 d D U . . .
H16K H 1.1436 0.4458 0.7763 0.106 Uiso 1 1 calc R U . . .
H16L H 1.1505 0.3919 0.7029 0.106 Uiso 1 1 calc R U . . .
C166 C 1.246(5) 0.392(3) 0.789(3) 0.158(19) Uani 1 1 d D U . . .
H16M H 1.2467 0.3429 0.7527 0.237 Uiso 1 1 calc R U . . .
H16N H 1.2099 0.3802 0.8197 0.237 Uiso 1 1 calc R U . . .
H16O H 1.3165 0.4221 0.8195 0.237 Uiso 1 1 calc R U . . .
C167 C 1.238(3) 0.730(2) 0.727(2) 0.084(6) Uani 1 1 d D U . . .
H16P H 1.2477 0.7371 0.6837 0.100 Uiso 1 1 calc R U . . .
H16Q H 1.1728 0.7439 0.7297 0.100 Uiso 1 1 calc R U . . .
C168 C 1.321(4) 0.779(3) 0.792(3) 0.16(2) Uani 1 1 d D U . . .
H16R H 1.3786 0.7969 0.7784 0.240 Uiso 1 1 calc R U . . .
H16S H 1.3431 0.7501 0.8233 0.240 Uiso 1 1 calc R U . . .
H16T H 1.2997 0.8234 0.8180 0.240 Uiso 1 1 calc R U . . .
C169 C 0.485(4) 0.654(2) 0.279(3) 0.098(7) Uani 1 1 d D U . . .
H16U H 0.4454 0.6814 0.3074 0.117 Uiso 1 1 calc R U . . .
H16V H 0.5568 0.6668 0.3129 0.117 Uiso 1 1 calc R U . . .
C170 C 0.483(5) 0.684(4) 0.222(3) 0.146(16) Uani 1 1 d D U . . .
H17A H 0.4378 0.6444 0.1742 0.218 Uiso 1 1 calc R U . . .
H17B H 0.5533 0.6961 0.2225 0.218 Uiso 1 1 calc R U . . .
H17C H 0.4576 0.7306 0.2318 0.218 Uiso 1 1 calc R U . . .
C171 C 0.890(4) 0.239(3) 0.229(2) 0.085(5) Uani 1 1 d D U . . .
H17D H 0.8184 0.2378 0.2271 0.102 Uiso 1 1 calc R U . . .
H17E H 0.9250 0.2241 0.2704 0.102 Uiso 1 1 calc R U . . .
C172 C 0.886(5) 0.182(3) 0.162(3) 0.129(16) Uani 1 1 d D U . . .
H17F H 0.8483 0.1946 0.1204 0.194 Uiso 1 1 calc R U . . .
H17G H 0.8513 0.1312 0.1568 0.194 Uiso 1 1 calc R U . . .
H17H H 0.9567 0.1824 0.1635 0.194 Uiso 1 1 calc R U . . .
C173 C 0.930(4) 0.477(3) 0.149(2) 0.095(7) Uani 1 1 d D U . . .
H17I H 0.8785 0.5083 0.1530 0.114 Uiso 1 1 calc R U . . .
H17J H 0.9942 0.5119 0.1555 0.114 Uiso 1 1 calc R U . . .
C174 C 0.892(5) 0.418(4) 0.079(3) 0.17(2) Uani 1 1 d D U . . .
H17K H 0.8591 0.4383 0.0416 0.254 Uiso 1 1 calc R U . . .
H17L H 0.8419 0.3756 0.0769 0.254 Uiso 1 1 calc R U . . .
H17M H 0.9497 0.3987 0.0680 0.254 Uiso 1 1 calc R U . . .
Cl3 Cl 0.2964(16) 0.4926(11) 0.4685(11) 0.120(4) Uani 1 1 d . U . . .
Cl4 Cl 1.4221(11) 0.5698(9) 0.7361(8) 0.097(4) Uani 1 1 d . U . . .
C176 C 0.346(5) 0.346(4) 0.050(2) 0.140(15) Uani 1 1 d D U . . .
H17N H 0.3398 0.3861 0.0288 0.210 Uiso 1 1 calc R U . . .
H17O H 0.2930 0.2984 0.0159 0.210 Uiso 1 1 calc R U . . .
H17P H 0.4146 0.3362 0.0570 0.210 Uiso 1 1 calc R U . . .
C175 C 0.332(4) 0.374(3) 0.1221(19) 0.118(8) Uani 1 1 d D U . . .
H17Q H 0.2855 0.4070 0.1122 0.142 Uiso 1 1 calc R U . . .
H17R H 0.2855 0.3255 0.1154 0.142 Uiso 1 1 calc R U . . .

loop_
_atom_site_aniso_label
_atom_site_aniso_U_11
_atom_site_aniso_U_22
_atom_site_aniso_U_33
_atom_site_aniso_U_23
_atom_site_aniso_U_13
_atom_site_aniso_U_12
Eu1 0.0329(16) 0.0472(15) 0.0376(16) 0.0159(12) 0.0146(13) 0.0047(12)
Eu2 0.0441(18) 0.0419(15) 0.0465(17) 0.0111(13) 0.0233(14) 0.0040(12)
Eu3 0.061(2) 0.0643(18) 0.0493(18) 0.0220(15) 0.0309(16) 0.0079(15)
Eu4 0.0476(19) 0.0641(18) 0.0520(19) 0.0257(15) 0.0156(15) 0.0070(14)
Cl1 0.155(13) 0.192(14) 0.169(13) 0.058(10) 0.083(11) 0.031(10)
Cl2 0.151(12) 0.183(13) 0.109(11) 0.051(9) 0.032(9) 0.063(10)
P1 0.057(8) 0.077(8) 0.077(9) 0.041(7) 0.039(7) 0.017(7)
P2 0.048(8) 0.057(8) 0.082(10) 0.007(7) 0.007(7) 0.003(6)
P3 0.150(12) 0.070(9) 0.096(10) 0.029(8) 0.026(9) 0.023(8)
P4 0.061(9) 0.053(7) 0.059(8) 0.019(6) 0.027(7) 0.012(6)
P5 0.033(7) 0.050(7) 0.039(7) 0.014(5) 0.008(5) -0.009(5)
P6 0.057(8) 0.031(6) 0.033(6) 0.004(5) 0.024(6) -0.003(5)
P7 0.094(10) 0.037(7) 0.058(8) 0.022(6) 0.032(7) 0.018(7)
P8 0.108(11) 0.055(8) 0.060(9) 0.027(7) 0.029(8) 0.010(7)
O1 0.074(6) 0.077(6) 0.067(6) 0.031(5) 0.037(5) 0.020(5)
O1W 0.062(13) 0.085(14) 0.097(14) 0.024(12) 0.051(12) 0.025(12)
O2 0.076(6) 0.082(6) 0.072(6) 0.029(5) 0.038(5) 0.019(5)
O2W 0.071(14) 0.092(15) 0.104(15) 0.024(13) 0.042(13) 0.032(13)
O3 0.078(6) 0.083(6) 0.074(6) 0.033(5) 0.035(5) 0.018(6)
O3W 0.099(16) 0.124(16) 0.108(16) 0.037(14) 0.043(14) 0.014(14)
O4 0.077(6) 0.082(6) 0.071(6) 0.037(5) 0.038(6) 0.017(6)
O40 0.092(9) 0.108(9) 0.095(9) 0.008(8) 0.020(8) 0.016(8)
O5 0.072(6) 0.086(6) 0.071(6) 0.024(6) 0.028(6) 0.020(6)
O4W 0.069(17) 0.130(19) 0.111(18) 0.014(16) 0.024(15) 0.023(15)
O6 0.070(6) 0.081(6) 0.069(6) 0.023(5) 0.031(5) 0.018(5)
O7 0.075(6) 0.088(6) 0.076(6) 0.020(5) 0.031(5) 0.017(5)
O8 0.077(6) 0.085(6) 0.077(6) 0.021(6) 0.031(5) 0.019(6)
O9 0.080(6) 0.081(6) 0.075(6) 0.026(6) 0.027(6) 0.014(6)
O10 0.076(6) 0.074(6) 0.068(5) 0.027(5) 0.027(5) 0.016(5)
O11 0.073(6) 0.071(6) 0.067(6) 0.031(5) 0.029(5) 0.012(6)
O12 0.080(6) 0.079(6) 0.070(6) 0.029(6) 0.027(6) 0.015(6)
O13 0.070(6) 0.069(6) 0.067(6) 0.026(5) 0.037(5) 0.016(6)
O14 0.071(6) 0.069(6) 0.069(6) 0.024(6) 0.037(6) 0.019(6)
O15 0.072(6) 0.068(6) 0.072(6) 0.027(6) 0.032(6) 0.016(6)
O16 0.078(6) 0.073(6) 0.071(6) 0.029(6) 0.032(5) 0.016(6)
O17 0.066(6) 0.070(6) 0.070(5) 0.033(5) 0.031(5) 0.017(5)
O18 0.065(6) 0.070(6) 0.068(6) 0.034(5) 0.032(5) 0.016(5)
O19 0.061(5) 0.065(5) 0.068(5) 0.037(5) 0.030(5) 0.018(5)
O20 0.061(5) 0.070(5) 0.068(5) 0.034(5) 0.033(5) 0.017(5)
O21 0.058(5) 0.064(5) 0.066(5) 0.028(5) 0.033(5) 0.016(5)
O22 0.060(6) 0.064(6) 0.066(6) 0.027(5) 0.032(5) 0.012(5)
O23 0.060(6) 0.066(6) 0.069(6) 0.027(5) 0.035(5) 0.015(5)
O24 0.058(6) 0.064(6) 0.066(6) 0.030(5) 0.032(5) 0.016(6)
O25 0.079(6) 0.072(6) 0.074(6) 0.033(6) 0.033(6) 0.021(6)
O26 0.076(6) 0.069(6) 0.070(6) 0.034(5) 0.033(5) 0.022(6)
O27 0.082(6) 0.079(6) 0.073(6) 0.030(6) 0.031(6) 0.019(6)
O28 0.077(6) 0.071(6) 0.072(6) 0.031(6) 0.030(6) 0.018(6)
O29 0.077(6) 0.072(6) 0.076(6) 0.031(5) 0.026(5) 0.013(6)
O30 0.077(6) 0.078(6) 0.080(6) 0.026(5) 0.025(5) 0.011(6)
O31 0.078(6) 0.075(6) 0.075(6) 0.031(6) 0.025(6) 0.012(6)
O32 0.074(6) 0.073(6) 0.075(6) 0.030(6) 0.032(6) 0.012(6)
O33 0.071(8) 0.078(8) 0.075(8) 0.020(7) 0.032(7) 0.010(7)
O34 0.069(7) 0.077(7) 0.075(7) 0.031(7) 0.033(7) 0.007(7)
O35 0.068(8) 0.073(8) 0.087(8) 0.038(7) 0.020(7) 0.017(8)
O36 0.071(8) 0.074(8) 0.089(8) 0.025(7) 0.026(7) 0.014(7)
O37 0.092(8) 0.099(8) 0.093(8) 0.027(8) 0.021(8) 0.020(8)
O38 0.091(8) 0.097(8) 0.080(8) 0.033(7) 0.030(7) 0.020(7)
O39 0.089(8) 0.090(8) 0.086(8) 0.019(8) 0.027(8) 0.019(8)
C1 0.074(6) 0.079(6) 0.067(6) 0.031(6) 0.038(6) 0.018(6)
C2 0.075(6) 0.079(6) 0.069(6) 0.031(6) 0.036(6) 0.018(6)
C3 0.076(7) 0.082(7) 0.069(7) 0.030(6) 0.036(6) 0.017(6)
C4 0.075(6) 0.081(6) 0.072(6) 0.029(6) 0.033(6) 0.014(6)
C5 0.073(7) 0.081(7) 0.068(7) 0.030(6) 0.039(6) 0.017(7)
C6 0.074(7) 0.082(7) 0.071(7) 0.030(7) 0.035(7) 0.017(7)
C7 0.074(8) 0.083(8) 0.072(8) 0.031(8) 0.037(8) 0.012(8)
C8 0.076(8) 0.083(8) 0.069(8) 0.030(8) 0.034(8) 0.017(8)
C9 0.074(7) 0.080(7) 0.068(6) 0.030(6) 0.037(6) 0.017(6)
C10 0.074(6) 0.080(6) 0.067(6) 0.031(6) 0.038(6) 0.017(6)
C11 0.075(6) 0.080(6) 0.068(6) 0.030(5) 0.038(5) 0.019(6)
C12 0.075(6) 0.080(6) 0.069(6) 0.030(6) 0.038(6) 0.019(6)
C13 0.075(7) 0.081(7) 0.070(7) 0.029(7) 0.036(7) 0.022(7)
C14 0.077(7) 0.083(7) 0.071(7) 0.027(7) 0.035(7) 0.019(7)
C15 0.075(7) 0.082(7) 0.068(7) 0.031(7) 0.037(7) 0.022(7)
C16 0.076(8) 0.081(8) 0.067(7) 0.030(7) 0.038(7) 0.022(7)
C17 0.077(8) 0.082(8) 0.068(8) 0.029(8) 0.038(8) 0.022(8)
C18 0.076(8) 0.081(8) 0.069(8) 0.031(8) 0.038(8) 0.021(8)
C19 0.074(7) 0.081(7) 0.068(7) 0.030(6) 0.038(6) 0.021(6)
C20 0.075(6) 0.081(6) 0.068(6) 0.029(6) 0.038(6) 0.019(6)
C21 0.071(6) 0.084(6) 0.068(6) 0.024(6) 0.030(5) 0.020(6)
C22 0.072(6) 0.085(6) 0.070(6) 0.023(6) 0.031(6) 0.020(6)
C23 0.073(7) 0.086(7) 0.070(7) 0.025(7) 0.029(7) 0.020(7)
C24 0.073(7) 0.089(7) 0.070(7) 0.020(7) 0.030(7) 0.022(7)
C25 0.073(7) 0.087(7) 0.070(7) 0.021(7) 0.030(6) 0.021(7)
C26 0.075(8) 0.089(8) 0.070(8) 0.021(7) 0.030(7) 0.021(7)
C27 0.077(8) 0.089(9) 0.073(8) 0.017(8) 0.027(8) 0.023(8)
C28 0.076(8) 0.088(8) 0.073(8) 0.019(8) 0.027(8) 0.022(8)
C29 0.073(7) 0.086(7) 0.069(7) 0.021(6) 0.030(6) 0.022(6)
C30 0.072(6) 0.086(6) 0.068(6) 0.022(6) 0.030(6) 0.019(6)
C31 0.071(6) 0.082(6) 0.067(6) 0.025(6) 0.030(5) 0.020(6)
C32 0.070(6) 0.083(6) 0.068(6) 0.024(6) 0.030(6) 0.018(6)
C33 0.073(6) 0.082(6) 0.068(6) 0.024(6) 0.029(6) 0.018(6)
C34 0.074(6) 0.083(6) 0.069(6) 0.025(6) 0.029(6) 0.015(6)
C35 0.071(7) 0.082(7) 0.068(7) 0.028(7) 0.027(7) 0.017(7)
C36 0.072(8) 0.084(8) 0.069(8) 0.028(7) 0.030(7) 0.017(7)
C37 0.072(8) 0.082(8) 0.069(8) 0.028(8) 0.026(8) 0.016(8)
C38 0.073(8) 0.082(8) 0.068(8) 0.026(8) 0.025(8) 0.019(8)
C39 0.072(7) 0.083(7) 0.068(7) 0.026(6) 0.029(6) 0.018(6)
C40 0.071(6) 0.082(6) 0.067(6) 0.025(6) 0.030(6) 0.019(6)
C46 0.084(7) 0.085(7) 0.074(7) 0.024(7) 0.021(7) 0.011(7)
C47 0.087(8) 0.086(8) 0.076(8) 0.024(8) 0.018(8) 0.008(8)
C48 0.088(8) 0.086(8) 0.079(8) 0.022(8) 0.015(8) 0.010(8)
C49 0.084(7) 0.080(7) 0.073(7) 0.025(6) 0.020(6) 0.012(6)
C41 0.080(6) 0.079(6) 0.071(6) 0.025(5) 0.022(5) 0.015(6)
C42 0.082(6) 0.082(6) 0.073(6) 0.024(6) 0.021(6) 0.015(6)
C43 0.085(7) 0.085(7) 0.076(7) 0.021(7) 0.020(7) 0.017(7)
C44 0.083(7) 0.085(7) 0.074(7) 0.024(7) 0.021(7) 0.013(7)
C45 0.083(7) 0.084(7) 0.074(7) 0.024(6) 0.021(6) 0.011(6)
C50 0.081(6) 0.081(6) 0.072(6) 0.025(5) 0.022(5) 0.014(5)
C51 0.079(6) 0.078(6) 0.069(6) 0.024(5) 0.025(5) 0.015(6)
C52 0.078(6) 0.076(6) 0.069(6) 0.027(5) 0.025(6) 0.015(6)
C53 0.075(6) 0.073(6) 0.068(6) 0.026(5) 0.028(5) 0.015(5)
C54 0.076(6) 0.075(6) 0.070(6) 0.026(6) 0.024(6) 0.018(6)
C55 0.076(7) 0.073(7) 0.066(7) 0.026(6) 0.026(7) 0.017(7)
C56 0.078(7) 0.077(7) 0.068(7) 0.022(7) 0.025(7) 0.017(7)
C57 0.079(8) 0.076(8) 0.066(8) 0.025(7) 0.025(8) 0.016(8)
C58 0.079(9) 0.077(9) 0.066(9) 0.025(8) 0.026(8) 0.014(8)
C59 0.079(7) 0.077(7) 0.069(6) 0.025(6) 0.023(6) 0.015(6)
C60 0.078(6) 0.075(6) 0.068(6) 0.025(5) 0.025(6) 0.015(6)
C61 0.074(6) 0.071(6) 0.069(6) 0.025(5) 0.034(5) 0.015(6)
C62 0.074(6) 0.071(6) 0.070(6) 0.025(5) 0.034(5) 0.016(5)
C63 0.075(6) 0.073(6) 0.070(6) 0.024(5) 0.032(5) 0.017(5)
C64 0.076(6) 0.074(6) 0.071(6) 0.023(6) 0.033(6) 0.015(6)
C66 0.077(7) 0.074(7) 0.070(7) 0.023(7) 0.034(7) 0.013(7)
C65 0.075(7) 0.071(7) 0.069(7) 0.025(6) 0.035(6) 0.014(7)
C70 0.075(6) 0.072(6) 0.069(6) 0.023(6) 0.034(6) 0.015(6)
C69 0.076(7) 0.072(7) 0.070(7) 0.023(6) 0.035(6) 0.015(6)
C68 0.078(8) 0.075(8) 0.071(8) 0.022(7) 0.037(7) 0.011(8)
C67 0.080(8) 0.075(8) 0.069(8) 0.024(8) 0.034(8) 0.011(8)
C71 0.075(6) 0.071(6) 0.069(6) 0.024(5) 0.034(5) 0.017(6)
C72 0.073(6) 0.070(6) 0.069(6) 0.025(6) 0.033(6) 0.018(6)
C73 0.076(7) 0.071(7) 0.072(7) 0.024(6) 0.031(6) 0.018(7)
C74 0.076(7) 0.072(7) 0.073(7) 0.023(7) 0.031(7) 0.018(7)
C75 0.077(7) 0.072(7) 0.071(7) 0.023(7) 0.031(7) 0.019(7)
C76 0.078(7) 0.074(7) 0.073(7) 0.024(7) 0.029(7) 0.018(7)
C77 0.078(8) 0.074(8) 0.074(8) 0.023(8) 0.030(8) 0.019(8)
C78 0.080(8) 0.073(8) 0.075(8) 0.023(8) 0.027(8) 0.017(8)
C79 0.077(7) 0.073(7) 0.070(7) 0.024(6) 0.032(6) 0.016(6)
C80 0.075(6) 0.071(6) 0.070(6) 0.024(6) 0.033(6) 0.017(6)
C81 0.070(6) 0.074(6) 0.075(6) 0.034(5) 0.027(5) 0.017(5)
C82 0.068(6) 0.073(6) 0.074(6) 0.032(5) 0.028(5) 0.018(5)
C83 0.070(6) 0.075(6) 0.076(6) 0.032(6) 0.027(6) 0.017(6)
C84 0.073(7) 0.076(7) 0.080(7) 0.029(6) 0.025(6) 0.019(6)
C85 0.075(7) 0.077(7) 0.081(7) 0.033(7) 0.022(7) 0.018(7)
C90 0.072(6) 0.076(6) 0.077(6) 0.032(6) 0.025(6) 0.017(6)
C89 0.074(7) 0.078(7) 0.080(7) 0.033(6) 0.023(6) 0.018(6)
C88 0.079(8) 0.082(8) 0.084(8) 0.030(8) 0.021(8) 0.016(8)
C87 0.079(8) 0.081(8) 0.084(8) 0.032(8) 0.020(8) 0.019(8)
C86 0.076(7) 0.080(7) 0.083(7) 0.030(7) 0.023(7) 0.018(7)
C91 0.068(6) 0.074(6) 0.073(6) 0.033(5) 0.030(5) 0.015(5)
C92 0.067(6) 0.073(6) 0.072(6) 0.032(6) 0.030(5) 0.017(6)
C93 0.069(7) 0.075(7) 0.073(7) 0.031(6) 0.030(6) 0.016(6)
C94 0.069(7) 0.077(7) 0.075(7) 0.030(6) 0.030(6) 0.015(6)
C95 0.069(7) 0.077(7) 0.074(7) 0.031(6) 0.030(6) 0.015(6)
C96 0.071(7) 0.077(7) 0.074(7) 0.033(7) 0.030(7) 0.014(7)
C97 0.072(8) 0.080(8) 0.078(8) 0.030(8) 0.030(8) 0.013(8)
C98 0.071(8) 0.078(8) 0.076(8) 0.033(8) 0.029(8) 0.013(8)
C99 0.070(7) 0.077(7) 0.075(7) 0.033(6) 0.028(6) 0.015(6)
C100 0.070(6) 0.075(6) 0.073(6) 0.033(6) 0.029(5) 0.016(6)
C101 0.058(6) 0.064(6) 0.066(6) 0.026(5) 0.032(5) 0.013(5)
C102 0.057(6) 0.063(6) 0.066(6) 0.026(6) 0.031(6) 0.015(6)
C103 0.060(6) 0.064(6) 0.067(6) 0.028(6) 0.032(6) 0.015(6)
C104 0.060(7) 0.064(7) 0.067(7) 0.027(6) 0.032(6) 0.015(7)
C105 0.061(7) 0.066(7) 0.067(7) 0.026(7) 0.029(6) 0.013(7)
C106 0.063(7) 0.067(7) 0.071(7) 0.027(7) 0.027(7) 0.013(7)
C107 0.063(8) 0.067(8) 0.070(8) 0.022(8) 0.028(8) 0.015(8)
C108 0.064(8) 0.068(8) 0.071(8) 0.025(8) 0.025(8) 0.011(8)
C109 0.060(7) 0.064(7) 0.067(7) 0.027(6) 0.029(6) 0.013(6)
C110 0.060(6) 0.065(6) 0.067(6) 0.025(6) 0.031(6) 0.013(6)
C111 0.058(6) 0.064(6) 0.065(6) 0.026(6) 0.031(6) 0.013(5)
C112 0.058(6) 0.064(6) 0.066(6) 0.026(6) 0.032(6) 0.014(5)
C113 0.059(7) 0.066(7) 0.067(7) 0.026(6) 0.031(6) 0.012(6)
C114 0.058(7) 0.065(7) 0.067(7) 0.023(7) 0.031(7) 0.012(6)
C115 0.058(7) 0.066(7) 0.068(7) 0.022(7) 0.032(7) 0.013(7)
C116 0.061(7) 0.066(7) 0.068(7) 0.023(7) 0.030(7) 0.011(7)
C117 0.061(8) 0.069(8) 0.069(8) 0.018(8) 0.031(8) 0.011(8)
C118 0.061(9) 0.070(9) 0.067(9) 0.021(8) 0.032(8) 0.012(8)
C119 0.058(7) 0.065(7) 0.066(7) 0.022(6) 0.032(6) 0.013(6)
C120 0.058(6) 0.064(6) 0.066(6) 0.025(6) 0.032(6) 0.013(6)
C121 0.079(6) 0.071(6) 0.071(6) 0.033(5) 0.033(5) 0.021(6)
C122 0.078(6) 0.072(6) 0.071(6) 0.032(5) 0.033(5) 0.020(5)
C123 0.077(6) 0.071(6) 0.072(6) 0.032(5) 0.033(6) 0.022(6)
C124 0.078(7) 0.072(7) 0.072(7) 0.033(6) 0.034(6) 0.020(6)
C125 0.080(7) 0.070(7) 0.072(7) 0.033(6) 0.033(6) 0.021(6)
C126 0.081(7) 0.071(8) 0.073(7) 0.034(7) 0.033(7) 0.021(7)
C127 0.081(8) 0.073(8) 0.074(8) 0.032(8) 0.034(8) 0.020(8)
C128 0.079(8) 0.071(8) 0.073(8) 0.030(8) 0.032(8) 0.024(8)
C129 0.079(7) 0.072(7) 0.072(7) 0.033(6) 0.032(6) 0.021(6)
C130 0.078(6) 0.070(6) 0.071(6) 0.033(6) 0.033(6) 0.021(6)
C131 0.080(6) 0.072(6) 0.072(6) 0.032(5) 0.033(5) 0.022(6)
C132 0.080(6) 0.073(6) 0.072(6) 0.031(6) 0.033(6) 0.021(6)
C133 0.082(7) 0.074(7) 0.074(7) 0.032(6) 0.033(6) 0.019(7)
C134 0.083(7) 0.076(7) 0.074(7) 0.031(7) 0.032(7) 0.021(7)
C135 0.083(7) 0.074(8) 0.073(7) 0.031(7) 0.031(7) 0.022(7)
C136 0.084(8) 0.075(8) 0.072(8) 0.033(7) 0.030(7) 0.022(7)
C137 0.085(9) 0.075(9) 0.075(8) 0.029(8) 0.028(8) 0.023(8)
C138 0.085(8) 0.074(8) 0.074(8) 0.030(8) 0.029(8) 0.020(8)
C139 0.083(7) 0.075(7) 0.074(7) 0.031(6) 0.031(6) 0.021(6)
C140 0.082(6) 0.072(7) 0.073(6) 0.032(6) 0.032(6) 0.021(6)
C142 0.078(6) 0.078(6) 0.078(6) 0.029(6) 0.027(6) 0.007(6)
C143 0.080(7) 0.079(7) 0.078(7) 0.027(6) 0.025(6) 0.010(7)
C144 0.081(7) 0.083(7) 0.079(7) 0.025(7) 0.028(7) 0.006(7)
C145 0.082(7) 0.082(7) 0.077(7) 0.029(6) 0.027(6) 0.004(6)
C146 0.083(7) 0.084(7) 0.078(7) 0.027(7) 0.027(7) 0.003(7)
C147 0.085(8) 0.083(8) 0.078(8) 0.028(8) 0.026(8) 0.000(8)
C148 0.086(8) 0.083(8) 0.079(8) 0.029(8) 0.024(8) 0.002(8)
C149 0.083(7) 0.081(7) 0.078(7) 0.029(6) 0.027(6) 0.002(6)
C150 0.079(6) 0.079(6) 0.076(6) 0.028(6) 0.029(5) 0.006(6)
C141 0.079(6) 0.077(6) 0.076(6) 0.030(5) 0.028(5) 0.007(6)
C151 0.079(6) 0.075(6) 0.075(6) 0.031(5) 0.028(5) 0.008(5)
C152 0.078(6) 0.075(6) 0.076(6) 0.030(6) 0.027(6) 0.010(6)
C153 0.077(6) 0.073(6) 0.074(6) 0.031(5) 0.030(5) 0.012(5)
C154 0.079(7) 0.075(7) 0.075(7) 0.029(6) 0.029(6) 0.011(6)
C160 0.079(6) 0.075(6) 0.075(6) 0.030(6) 0.028(6) 0.009(6)
C155 0.082(7) 0.075(7) 0.077(7) 0.029(7) 0.027(7) 0.009(7)
C156 0.083(7) 0.077(7) 0.076(7) 0.028(7) 0.027(7) 0.010(7)
C157 0.086(8) 0.077(8) 0.080(8) 0.025(8) 0.026(8) 0.008(8)
C158 0.083(8) 0.076(8) 0.077(8) 0.032(8) 0.027(8) 0.005(8)
C159 0.082(7) 0.076(7) 0.078(7) 0.028(6) 0.026(6) 0.008(6)
C161 0.066(10) 0.075(10) 0.077(10) 0.023(9) 0.029(9) 0.013(9)
C162 0.080(19) 0.090(19) 0.106(19) 0.024(18) 0.022(17) -0.004(18)
C163 0.069(7) 0.076(7) 0.074(7) 0.029(6) 0.030(6) 0.012(6)
C164 0.08(2) 0.10(2) 0.08(2) 0.035(19) 0.040(18) 0.00(2)
C165 0.076(10) 0.087(10) 0.089(10) 0.031(9) 0.018(9) 0.017(10)
C166 0.12(3) 0.14(3) 0.15(3) 0.04(3) -0.02(3) 0.02(3)
C167 0.076(9) 0.078(9) 0.086(9) 0.023(8) 0.028(8) 0.009(9)
C168 0.14(3) 0.11(3) 0.14(3) 0.00(3) -0.02(3) 0.00(3)
C169 0.096(10) 0.098(10) 0.086(10) 0.028(10) 0.026(9) 0.018(10)
C170 0.14(3) 0.14(2) 0.12(2) 0.05(2) 0.01(2) 0.02(2)
C171 0.083(8) 0.081(8) 0.080(7) 0.020(7) 0.028(7) 0.017(7)
C172 0.14(3) 0.12(3) 0.08(3) 0.01(2) 0.00(2) 0.02(3)
C173 0.090(10) 0.099(10) 0.088(10) 0.029(9) 0.032(10) 0.017(10)
C174 0.14(3) 0.16(3) 0.14(3) 0.01(3) 0.02(3) 0.00(3)
Cl3 0.110(7) 0.145(8) 0.105(7) 0.038(6) 0.046(5) 0.047(6)
Cl4 0.081(6) 0.116(7) 0.090(6) 0.025(5) 0.045(5) 0.011(5)
C176 0.11(2) 0.16(2) 0.11(2) 0.02(2) 0.03(2) 0.01(2)
C175 0.099(10) 0.113(10) 0.101(10) 0.008(10) 0.020(10) 0.017(10)

loop_
_atom_type_symbol
_atom_type_description
_atom_type_scat_dispersion_real
_atom_type_scat_dispersion_imag
_atom_type_scat_source
C C 0.0181 0.0091 'International Tables Vol C Tables 4.2.6.8 and 6.1.1.4'
H H 0.0000 0.0000 'International Tables Vol C Tables 4.2.6.8 and 6.1.1.4'
Cl Cl 0.3639 0.7018 'International Tables Vol C Tables 4.2.6.8 and 6.1.1.4'
Eu Eu -8.9294 11.1857 'International Tables Vol C Tables 4.2.6.8 and 6.1.1.4'
O O 0.0492 0.0322 'International Tables Vol C Tables 4.2.6.8 and 6.1.1.4'
P P 0.2955 0.4335 'International Tables Vol C Tables 4.2.6.8 and 6.1.1.4'

loop_
_geom_angle_atom_site_label_1
_geom_angle_atom_site_label_2
_geom_angle_atom_site_label_3
_geom_angle
_geom_angle_site_symmetry_1
_geom_angle_site_symmetry_3
_geom_angle_publ_flag
O1W Eu1 Cl1 142.7(8) . . ?
O1W Eu1 O34 66.5(9) . . ?
O11 Eu1 Cl1 70.5(8) . . ?
O11 Eu1 O1W 84.0(10) . . ?
O11 Eu1 O20 97.6(10) . . ?
O11 Eu1 O24 143.7(9) . . ?
O11 Eu1 O28 84.5(10) . . ?
O11 Eu1 O33 141.2(9) . . ?
O11 Eu1 O34 71.8(9) . . ?
O20 Eu1 Cl1 71.3(8) . . ?
O20 Eu1 O1W 140.9(9) . . ?
O20 Eu1 O24 81.8(9) . . ?
O20 Eu1 O28 146.8(9) . . ?
O20 Eu1 O33 84.8(9) . . ?
O20 Eu1 O34 76.9(9) . . ?
O24 Eu1 Cl1 75.1(7) . . ?
O24 Eu1 O1W 119.0(9) . . ?
O24 Eu1 O33 75.0(8) . . ?
O24 Eu1 O34 141.2(9) . . ?
O28 Eu1 Cl1 78.4(9) . . ?
O28 Eu1 O1W 72.3(10) . . ?
O28 Eu1 O24 77.6(9) . . ?
O28 Eu1 O33 114.0(10) . . ?
O28 Eu1 O34 133.9(10) . . ?
O33 Eu1 Cl1 143.9(8) . . ?
O33 Eu1 O1W 71.2(10) . . ?
O33 Eu1 O34 71.1(9) . . ?
O34 Eu1 Cl1 126.0(8) . . ?
O2W Eu2 Cl1 134.1(9) . . ?
O15 Eu2 Cl1 72.3(9) . . ?
O15 Eu2 O2W 73.8(10) . . ?
O15 Eu2 O19 88.9(9) . . ?
O15 Eu2 O23 142.1(10) . . ?
O15 Eu2 O35 98.1(10) . . ?
O15 Eu2 O36 143.3(10) . . ?
O19 Eu2 Cl1 76.6(7) . . ?
O19 Eu2 O2W 132.4(10) . . ?
O19 Eu2 O35 70.9(9) . . ?
O19 Eu2 O36 116.6(9) . . ?
O23 Eu2 Cl1 69.9(8) . . ?
O23 Eu2 O2W 138.9(9) . . ?
O23 Eu2 O19 78.9(8) . . ?
O23 Eu2 O35 111.1(9) . . ?
O23 Eu2 O36 72.3(9) . . ?
O32 Eu2 Cl1 66.3(8) . . ?
O32 Eu2 O2W 82.0(10) . . ?
O32 Eu2 O15 87.1(10) . . ?
O32 Eu2 O19 142.1(9) . . ?
O32 Eu2 O23 81.4(9) . . ?
O32 Eu2 O35 146.9(9) . . ?
O32 Eu2 O36 87.2(10) . . ?
O35 Eu2 Cl1 146.3(8) . . ?
O35 Eu2 O2W 68.4(10) . . ?
O35 Eu2 O36 69.2(9) . . ?
O36 Eu2 Cl1 136.3(8) . . ?
O36 Eu2 O2W 69.5(10) . . ?
O3W Eu3 Cl2 136.0(9) . . ?
O4 Eu3 Cl2 78.2(8) . . ?
O4 Eu3 O3W 131.3(10) . . ?
O4 Eu3 O40 107.7(11) . . ?
O4 Eu3 O37 68.7(10) . . ?
O40 Eu3 Cl2 138.6(9) . . ?
O40 Eu3 O3W 71.0(11) . . ?
O40 Eu3 O37 68.2(11) . . ?
O7 Eu3 Cl2 72.2(8) . . ?
O7 Eu3 O3W 137.3(11) . . ?
O7 Eu3 O4 77.0(10) . . ?
O7 Eu3 O40 69.6(10) . . ?
O7 Eu3 O12 92.8(10) . . ?
O7 Eu3 O37 112.3(10) . . ?
O12 Eu3 Cl2 73.2(8) . . ?
O12 Eu3 O3W 73.5(11) . . ?
O12 Eu3 O4 151.4(10) . . ?
O12 Eu3 O40 93.1(11) . . ?
O12 Eu3 O37 139.0(11) . . ?
O27 Eu3 Cl2 74.1(9) . . ?
O27 Eu3 O3W 77.9(11) . . ?
O27 Eu3 O4 83.4(10) . . ?
O27 Eu3 O40 146.4(11) . . ?
O27 Eu3 O7 143.7(11) . . ?
O27 Eu3 O12 90.0(10) . . ?
O27 Eu3 O37 87.9(11) . . ?
O37 Eu3 Cl2 143.9(8) . . ?
O37 Eu3 O3W 66.0(12) . . ?
O3 Eu4 Cl2 75.6(8) . . ?
O3 Eu4 O4W 121.7(12) . . ?
O3 Eu4 O8 80.7(10) . . ?
O3 Eu4 O16 147.7(10) . . ?
O3 Eu4 O31 80.3(10) . . ?
O3 Eu4 O38 73.5(10) . . ?
O3 Eu4 O39 133.0(10) . . ?
O4W Eu4 Cl2 147.0(9) . . ?
O4W Eu4 O39 63.8(11) . . ?
O8 Eu4 Cl2 75.4(8) . . ?
O8 Eu4 O4W 131.6(11) . . ?
O8 Eu4 O31 154.2(10) . . ?
O8 Eu4 O38 84.0(10) . . ?
O8 Eu4 O39 70.0(10) . . ?
O16 Eu4 Cl2 73.8(8) . . ?
O16 Eu4 O4W 81.4(12) . . ?
O16 Eu4 O8 101.1(10) . . ?
O16 Eu4 O31 86.1(10) . . ?
O16 Eu4 O38 138.7(10) . . ?
O16 Eu4 O39 75.7(10) . . ?
O31 Eu4 Cl2 83.0(8) . . ?
O31 Eu4 O4W 73.7(11) . . ?
O31 Eu4 O38 107.1(10) . . ?
O31 Eu4 O39 135.6(10) . . ?
O38 Eu4 Cl2 145.1(8) . . ?
O38 Eu4 O4W 66.1(11) . . ?
O38 Eu4 O39 67.7(10) . . ?
O39 Eu4 Cl2 127.6(8) . . ?
Eu1 Cl1 Eu2 128.9(8) . . ?
Eu4 Cl2 Eu3 123.6(6) . . ?
O1 P1 O2 103.8(16) . . ?
O3 P1 O1 113.4(17) . . ?
O3 P1 O2 102.9(16) . . ?
O3 P1 O4 121.6(16) . . ?
O4 P1 O1 104.2(16) . . ?
O4 P1 O2 109.7(16) . . ?
O6 P2 O5 102.4(16) . . ?
O7 P2 O5 105.3(17) . . ?
O7 P2 O6 113.8(17) . . ?
O7 P2 O8 117.3(17) . . ?
O8 P2 O5 108.8(17) . . ?
O8 P2 O6 108.1(17) . . ?
O10 P3 O9 96.5(16) . . ?
O11 P3 O9 99.0(16) . . ?
O11 P3 O10 116.6(18) . . ?
O12 P3 O9 111.7(18) . . ?
O12 P3 O10 109.0(17) . . ?
O12 P3 O11 120.6(17) . . ?
O13 P4 O14 106.3(15) . . ?
O15 P4 O13 106.4(15) . . ?
O15 P4 O14 111.7(17) . . ?
O16 P4 O13 111.9(16) . . ?
O16 P4 O14 104.8(16) . . ?
O16 P4 O15 115.5(16) . . ?
O17 P5 O18 100.5(14) . . ?
O19 P5 O17 111.8(15) . . ?
O19 P5 O18 107.4(14) . . ?
O19 P5 O20 118.2(14) . . ?
O20 P5 O17 106.8(15) . . ?
O20 P5 O18 110.7(15) . . ?
O22 P6 O21 101.4(13) . . ?
O23 P6 O21 111.0(14) . . ?
O23 P6 O22 106.5(14) . . ?
O24 P6 O21 107.8(14) . . ?
O24 P6 O22 110.0(14) . . ?
O24 P6 O23 118.7(15) . . ?
O26 P7 O25 101.3(15) . . ?
O27 P7 O25 107.1(18) . . ?
O27 P7 O26 112.4(17) . . ?
O28 P7 O25 109.3(17) . . ?
O28 P7 O26 103.8(16) . . ?
O28 P7 O27 121.2(16) . . ?
O29 P8 O30 101.6(16) . . ?
O31 P8 O29 106.1(17) . . ?
O31 P8 O30 114.7(17) . . ?
O32 P8 O29 112.4(16) . . ?
O32 P8 O30 102.7(16) . . ?
O32 P8 O31 118.3(16) . . ?
C2 O1 P1 115(3) . . ?
C12 O2 P1 122(2) . . ?
P1 O3 Eu4 155.1(17) . . ?
P1 O4 Eu3 147.3(16) . . ?
C175 O40 Eu3 141(3) . . ?
C22 O5 P2 122(3) . . ?
C32 O6 P2 117(2) . . ?
P2 O7 Eu3 154.6(18) . . ?
P2 O8 Eu4 150.9(18) . . ?
P3 O9 C42 133(2) . . ?
C52 O10 P3 119(3) . . ?
P3 O11 Eu1 164.3(18) . . ?
P3 O12 Eu3 155.3(18) . . ?
C62 O13 P4 118(2) . . ?
C72 O14 P4 118(2) . . ?
P4 O15 Eu2 162.3(17) . . ?
P4 O16 Eu4 173.3(18) . . ?
C82 O17 P5 123(3) . . ?
C92 O18 P5 117(2) . . ?
P5 O19 Eu2 148.2(15) . . ?
P5 O20 Eu1 161.5(15) . . ?
C102 O21 P6 118(2) . . ?
C112 O22 P6 120(2) . . ?
P6 O23 Eu2 152.4(15) . . ?
P6 O24 Eu1 140.0(15) . . ?
C132 O25 P7 121(3) . . ?
C122 O26 P7 121(3) . . ?
P7 O27 Eu3 163.2(19) . . ?
P7 O28 Eu1 163.0(17) . . ?
C152 O29 P8 118(3) . . ?
C142 O30 P8 117.5(19) . . ?
P8 O31 Eu4 157.3(17) . . ?
P8 O32 Eu2 158.1(18) . . ?
C161 O33 Eu1 140(2) . . ?
C163 O34 Eu1 135(2) . . ?
C165 O35 Eu2 132(2) . . ?
C167 O36 Eu2 126(2) . . ?
C169 O37 Eu3 120(3) . . ?
C173 O38 Eu4 143(3) . . ?
C171 O39 Eu4 131(3) . . ?
C2 C1 C11 115(4) . . ?
C10 C1 C2 123(4) . . ?
C10 C1 C11 122(4) . . ?
O1 C2 C1 126(4) . . ?
O1 C2 C3 117(4) . . ?
C1 C2 C3 117(4) . . ?
C2 C3 H3 119.7 . . ?
C4 C3 C2 121(4) . . ?
C4 C3 H3 119.7 . . ?
C3 C4 H4 118.8 . . ?
C3 C4 C5 122(4) . . ?
C5 C4 H4 118.8 . . ?
C4 C5 C10 115(4) . . ?
C6 C5 C4 121(4) . . ?
C6 C5 C10 124(4) . . ?
C5 C6 H6 118.8 . . ?
C5 C6 C7 122(4) . . ?
C7 C6 H6 118.8 . . ?
C6 C7 H7 121.1 . . ?
C6 C7 C8 118(4) . . ?
C8 C7 H7 121.1 . . ?
C7 C8 H8 120.6 . . ?
C9 C8 C7 119(4) . . ?
C9 C8 H8 120.6 . . ?
C8 C9 H9 118.0 . . ?
C8 C9 C10 124(4) . . ?
C10 C9 H9 118.0 . . ?
C1 C10 C5 122(4) . . ?
C1 C10 C9 125(4) . . ?
C5 C10 C9 112(4) . . ?
C12 C11 C1 120(4) . . ?
C20 C11 C1 127(4) . . ?
C20 C11 C12 113(4) . . ?
O2 C12 C11 119(4) . . ?
O2 C12 C13 114(3) . . ?
C11 C12 C13 127(4) . . ?
C12 C13 H13 124.9 . . ?
C14 C13 C12 110(4) . . ?
C14 C13 H13 124.9 . . ?
C13 C14 H14 115.7 . . ?
C15 C14 C13 129(5) . . ?
C15 C14 H14 115.7 . . ?
C14 C15 C16 125(4) . . ?
C14 C15 C20 117(4) . . ?
C16 C15 C20 117(4) . . ?
C15 C16 H16 119.3 . . ?
C17 C16 C15 121(4) . . ?
C17 C16 H16 119.3 . . ?
C16 C17 H17 117.8 . . ?
C16 C17 C18 124(5) . . ?
C18 C17 H17 117.8 . . ?
C17 C18 H18 122.2 . . ?
C17 C18 C19 116(4) . . ?
C19 C18 H18 122.2 . . ?
C18 C19 H19 118.1 . . ?
C20 C19 C18 124(4) . . ?
C20 C19 H19 118.1 . . ?
C11 C20 C15 124(4) . . ?
C19 C20 C11 119(4) . . ?
C19 C20 C15 117(4) . . ?
C22 C21 C30 119(3) . . ?
C22 C21 C31 120(3) . . ?
C30 C21 C31 121(3) . . ?
C21 C22 O5 121(3) . . ?
C21 C22 C23 122(4) . . ?
C23 C22 O5 118(3) . . ?
C22 C23 H23 122.8 . . ?
C24 C23 C22 114(4) . . ?
C24 C23 H23 122.8 . . ?
C23 C24 H24 115.8 . . ?
C23 C24 C25 128(4) . . ?
C25 C24 H24 115.8 . . ?
C24 C25 C26 124(3) . . ?
C24 C25 C30 113(3) . . ?
C26 C25 C30 123(3) . . ?
C25 C26 H26 119.9 . . ?
C27 C26 C25 120(4) . . ?
C27 C26 H26 119.9 . . ?
C26 C27 H27 120.1 . . ?
C28 C27 C26 120(4) . . ?
C28 C27 H27 120.1 . . ?
C27 C28 H28 121.6 . . ?
C29 C28 C27 117(4) . . ?
C29 C28 H28 121.6 . . ?
C28 C29 H29 116.4 . . ?
C28 C29 C30 127(4) . . ?
C30 C29 H29 116.4 . . ?
C25 C30 C21 123(3) . . ?
C29 C30 C21 124(3) . . ?
C29 C30 C25 113(3) . . ?
C21 C31 C40 125(4) . . ?
C32 C31 C21 121(4) . . ?
C32 C31 C40 114(3) . . ?
C31 C32 O6 113(3) . . ?
C33 C32 O6 120(4) . . ?
C33 C32 C31 127(4) . . ?
C32 C33 H33 120.0 . . ?
C32 C33 C34 120(4) . . ?
C34 C33 H33 120.0 . . ?
C33 C34 H34 120.1 . . ?
C35 C34 C33 120(4) . . ?
C35 C34 H34 120.1 . . ?
C34 C35 C36 122(4) . . ?
C34 C35 C40 121(4) . . ?
C36 C35 C40 116(4) . . ?
C35 C36 H36 120.0 . . ?
C37 C36 C35 120(4) . . ?
C37 C36 H36 120.0 . . ?
C36 C37 H37 118.4 . . ?
C38 C37 C36 123(5) . . ?
C38 C37 H37 118.4 . . ?
C37 C38 H38 119.4 . . ?
C37 C38 C39 121(4) . . ?
C39 C38 H38 119.4 . . ?
C38 C39 H39 120.1 . . ?
C40 C39 C38 120(4) . . ?
C40 C39 H39 120.1 . . ?
C31 C40 C35 118(4) . . ?
C39 C40 C31 122(4) . . ?
C39 C40 C35 119(4) . . ?
C47 C46 H46 119.6 . . ?
C47 C46 C45 121(4) . . ?
C45 C46 H46 119.6 . . ?
C46 C47 H47 118.0 . . ?
C46 C47 C48 124(4) . . ?
C48 C47 H47 118.0 . . ?
C47 C48 H48 123.6 . . ?
C47 C48 C49 113(4) . . ?
C49 C48 H48 123.6 . . ?
C48 C49 H49 116.5 . . ?
C48 C49 C50 127(4) . . ?
C50 C49 H49 116.5 . . ?
C42 C41 C50 120.0 . . ?
C42 C41 C51 116(3) . . ?
C50 C41 C51 123(3) . . ?
C41 C42 O9 108(2) . . ?
C43 C42 O9 125(2) . . ?
C43 C42 C41 120.0 . . ?
C42 C43 H43 120.0 . . ?
C42 C43 C44 120.0 . . ?
C44 C43 H43 120.0 . . ?
C43 C44 H44 120.0 . . ?
C45 C44 C43 120.0 . . ?
C45 C44 H44 120.0 . . ?
C46 C45 C44 121(3) . . ?
C46 C45 C50 119(3) . . ?
C50 C45 C44 120.0 . . ?
C49 C50 C41 123(3) . . ?
C49 C50 C45 117(3) . . ?
C45 C50 C41 120.0 . . ?
C41 C51 C60 123(4) . . ?
C52 C51 C41 121(4) . . ?
C52 C51 C60 116(3) . . ?
O10 C52 C53 118(4) . . ?
C51 C52 O10 120(4) . . ?
C51 C52 C53 122(4) . . ?
C52 C53 H53 120.1 . . ?
C54 C53 C52 120(4) . . ?
C54 C53 H53 120.1 . . ?
C53 C54 H54 119.3 . . ?
C55 C54 C53 121(5) . . ?
C55 C54 H54 119.3 . . ?
C54 C55 C56 126(5) . . ?
C54 C55 C60 120(4) . . ?
C60 C55 C56 114(4) . . ?
C55 C56 H56 117.0 . . ?
C57 C56 C55 126(5) . . ?
C57 C56 H56 117.0 . . ?
C56 C57 H57 118.9 . . ?
C56 C57 C58 122(5) . . ?
C58 C57 H57 118.9 . . ?
C57 C58 H58 122.3 . . ?
C57 C58 C59 115(4) . . ?
C59 C58 H58 122.3 . . ?
C58 C59 H59 118.9 . . ?
C60 C59 C58 122(4) . . ?
C60 C59 H59 118.9 . . ?
C55 C60 C51 120(4) . . ?
C59 C60 C51 120(4) . . ?
C59 C60 C55 120(4) . . ?
C62 C61 C70 116(3) . . ?
C62 C61 C71 121(4) . . ?
C71 C61 C70 123(4) . . ?
O13 C62 C61 118(4) . . ?
C63 C62 O13 119(4) . . ?
C63 C62 C61 123(4) . . ?
C62 C63 H63 120.2 . . ?
C62 C63 C64 120(4) . . ?
C64 C63 H63 120.2 . . ?
C63 C64 H64 120.2 . . ?
C65 C64 C63 120(4) . . ?
C65 C64 H64 120.2 . . ?
C65 C66 H66 120.0 . . ?
C65 C66 C67 120.0 . . ?
C67 C66 H66 120.0 . . ?
C64 C65 C66 117(3) . . ?
C64 C65 C70 123(3) . . ?
C70 C65 C66 120.0 . . ?
C65 C70 C61 119(2) . . ?
C69 C70 C61 121(2) . . ?
C69 C70 C65 120.0 . . ?
C70 C69 H69 120.0 . . ?
C70 C69 C68 120.0 . . ?
C68 C69 H69 120.0 . . ?
C69 C68 H68 120.0 . . ?
C67 C68 C69 120.0 . . ?
C67 C68 H68 120.0 . . ?
C66 C67 H67 120.0 . . ?
C68 C67 C66 120.0 . . ?
C68 C67 H67 120.0 . . ?
C72 C71 C61 120(4) . . ?
C72 C71 C80 118(4) . . ?
C80 C71 C61 122(4) . . ?
C71 C72 O14 118(4) . . ?
C73 C72 O14 119(4) . . ?
C73 C72 C71 122(4) . . ?
C72 C73 H73 118.1 . . ?
C72 C73 C74 124(4) . . ?
C74 C73 H73 118.1 . . ?
C73 C74 H74 121.9 . . ?
C73 C74 C75 116(4) . . ?
C75 C74 H74 121.9 . . ?
C76 C75 C74 118(4) . . ?
C76 C75 C80 119(4) . . ?
C80 C75 C74 123(4) . . ?
C75 C76 H76 120.9 . . ?
C77 C76 C75 118(4) . . ?
C77 C76 H76 120.9 . . ?
C76 C77 H77 118.8 . . ?
C76 C77 C78 122(5) . . ?
C78 C77 H77 118.8 . . ?
C77 C78 H78 121.7 . . ?
C79 C78 C77 117(4) . . ?
C79 C78 H78 121.7 . . ?
C78 C79 H79 118.2 . . ?
C80 C79 C78 124(5) . . ?
C80 C79 H79 118.2 . . ?
C75 C80 C71 116(4) . . ?
C79 C80 C71 125(4) . . ?
C79 C80 C75 120(4) . . ?
C82 C81 C90 117(3) . . ?
C82 C81 C91 119(3) . . ?
C90 C81 C91 124(3) . . ?
C81 C82 O17 119(3) . . ?
C83 C82 O17 119(3) . . ?
C83 C82 C81 122(4) . . ?
C82 C83 H83 120.1 . . ?
C84 C83 C82 120(4) . . ?
C84 C83 H83 120.1 . . ?
C83 C84 H84 120.1 . . ?
C83 C84 C85 120(3) . . ?
C85 C84 H84 120.1 . . ?
C84 C85 C90 120(3) . . ?
C84 C85 C86 120(3) . . ?
C90 C85 C86 120.0 . . ?
C85 C90 C81 121(2) . . ?
C89 C90 C81 119(2) . . ?
C89 C90 C85 120.0 . . ?
C90 C89 H89 120.0 . . ?
C90 C89 C88 120.0 . . ?
C88 C89 H89 120.0 . . ?
C89 C88 H88 120.0 . . ?
C87 C88 C89 120.0 . . ?
C87 C88 H88 120.0 . . ?
C88 C87 H87 120.0 . . ?
C86 C87 C88 120.0 . . ?
C86 C87 H87 120.0 . . ?
C85 C86 H86 120.0 . . ?
C87 C86 C85 120.0 . . ?
C87 C86 H86 120.0 . . ?
C92 C91 C81 120(4) . . ?
C92 C91 C100 116(3) . . ?
C100 C91 C81 124(4) . . ?
O18 C92 C91 118(4) . . ?
C93 C92 O18 122(4) . . ?
C93 C92 C91 121(4) . . ?
C92 C93 H93 116.5 . . ?
C92 C93 C94 127(4) . . ?
C94 C93 H93 116.5 . . ?
C93 C94 H94 123.9 . . ?
C95 C94 C93 112(4) . . ?
C95 C94 H94 123.9 . . ?
C94 C95 C96 119(4) . . ?
C100 C95 C94 123(4) . . ?
C100 C95 C96 118(4) . . ?
C95 C96 H96 120.6 . . ?
C97 C96 C95 119(5) . . ?
C97 C96 H96 120.6 . . ?
C96 C97 H97 116.9 . . ?
C96 C97 C98 126(5) . . ?
C98 C97 H97 116.9 . . ?
C97 C98 H98 121.7 . . ?
C99 C98 C97 117(4) . . ?
C99 C98 H98 121.7 . . ?
C98 C99 H99 120.0 . . ?
C98 C99 C100 120(4) . . ?
C100 C99 H99 120.0 . . ?
C91 C100 C99 120(4) . . ?
C95 C100 C91 121(4) . . ?
C95 C100 C99 119(4) . . ?
C102 C101 C110 115(3) . . ?
C102 C101 C111 119(4) . . ?
C110 C101 C111 126(4) . . ?
C101 C102 O21 118(3) . . ?
C101 C102 C103 126(4) . . ?
C103 C102 O21 116(4) . . ?
C102 C103 H103 121.9 . . ?
C104 C103 C102 116(4) . . ?
C104 C103 H103 121.9 . . ?
C103 C104 H104 118.7 . . ?
C105 C104 C103 123(4) . . ?
C105 C104 H104 118.7 . . ?
C104 C105 C106 123(4) . . ?
C104 C105 C110 119(4) . . ?
C110 C105 C106 115(4) . . ?
C105 C106 H106 117.4 . . ?
C107 C106 C105 125(4) . . ?
C107 C106 H106 117.4 . . ?
C106 C107 H107 120.9 . . ?
C106 C107 C108 118(4) . . ?
C108 C107 H107 120.9 . . ?
C107 C108 H108 118.5 . . ?
C107 C108 C109 123(4) . . ?
C109 C108 H108 118.5 . . ?
C108 C109 H109 122.4 . . ?
C108 C109 C110 115(4) . . ?
C110 C109 H109 122.4 . . ?
C101 C110 C109 118(4) . . ?
C105 C110 C101 119(4) . . ?
C105 C110 C109 121(4) . . ?
C101 C111 C120 122(3) . . ?
C112 C111 C101 121(4) . . ?
C112 C111 C120 117(3) . . ?
O22 C112 C113 115(3) . . ?
C111 C112 O22 120(4) . . ?
C111 C112 C113 125(4) . . ?
C112 C113 H113 121.1 . . ?
C114 C113 C112 118(4) . . ?
C114 C113 H113 121.1 . . ?
C113 C114 H114 119.0 . . ?
C113 C114 C115 122(4) . . ?
C115 C114 H114 119.0 . . ?
C116 C115 C114 126(4) . . ?
C116 C115 C120 114(4) . . ?
C120 C115 C114 120(4) . . ?
C115 C116 H116 116.6 . . ?
C117 C116 C115 127(5) . . ?
C117 C116 H116 116.6 . . ?
C116 C117 H117 119.8 . . ?
C116 C117 C118 120(4) . . ?
C118 C117 H117 119.8 . . ?
C117 C118 H118 120.3 . . ?
C117 C118 C119 119(4) . . ?
C119 C118 H118 120.3 . . ?
C118 C119 H119 120.7 . . ?
C118 C119 C120 119(4) . . ?
C120 C119 H119 120.7 . . ?
C115 C120 C111 118(4) . . ?
C115 C120 C119 120(4) . . ?
C119 C120 C111 122(4) . . ?
C122 C121 C131 117(4) . . ?
C130 C121 C122 119(4) . . ?
C130 C121 C131 123(4) . . ?
O26 C122 C121 119(4) . . ?
O26 C122 C123 120(4) . . ?
C123 C122 C121 121(4) . . ?
C122 C123 H123 119.9 . . ?
C122 C123 C124 120(4) . . ?
C124 C123 H123 119.9 . . ?
C123 C124 H124 121.5 . . ?
C125 C124 C123 117(4) . . ?
C125 C124 H124 121.5 . . ?
C124 C125 C126 121(4) . . ?
C124 C125 C130 123(4) . . ?
C130 C125 C126 117(4) . . ?
C125 C126 H126 118.5 . . ?
C127 C126 C125 123(4) . . ?
C127 C126 H126 118.5 . . ?
C126 C127 H127 118.9 . . ?
C126 C127 C128 122(4) . . ?
C128 C127 H127 118.9 . . ?
C127 C128 H128 121.0 . . ?
C127 C128 C129 118(4) . . ?
C129 C128 H128 121.0 . . ?
C128 C129 H129 120.7 . . ?
C130 C129 C128 119(4) . . ?
C130 C129 H129 120.7 . . ?
C121 C130 C125 119(4) . . ?
C121 C130 C129 119(4) . . ?
C125 C130 C129 122(4) . . ?
C132 C131 C121 120(4) . . ?
C132 C131 C140 116(4) . . ?
C140 C131 C121 124(4) . . ?
O25 C132 C131 120(4) . . ?
O25 C132 C133 114(4) . . ?
C131 C132 C133 126(4) . . ?
C132 C133 H133 123.4 . . ?
C132 C133 C134 113(4) . . ?
C134 C133 H133 123.4 . . ?
C133 C134 H134 116.6 . . ?
C135 C134 C133 127(4) . . ?
C135 C134 H134 116.6 . . ?
C134 C135 C136 127(4) . . ?
C134 C135 C140 116(4) . . ?
C136 C135 C140 117(4) . . ?
C135 C136 H136 118.6 . . ?
C137 C136 C135 123(5) . . ?
C137 C136 H136 118.6 . . ?
C136 C137 H137 117.1 . . ?
C136 C137 C138 126(5) . . ?
C138 C137 H137 117.1 . . ?
C137 C138 H138 122.1 . . ?
C137 C138 C139 116(4) . . ?
C139 C138 H138 122.1 . . ?
C138 C139 H139 120.8 . . ?
C138 C139 C140 118(4) . . ?
C140 C139 H139 120.8 . . ?
C131 C140 C139 120(4) . . ?
C135 C140 C131 120(4) . . ?
C135 C140 C139 120(4) . . ?
C143 C142 O30 117(4) . . ?
C141 C142 O30 113(3) . . ?
C141 C142 C143 129(4) . . ?
C142 C143 H143 124.5 . . ?
C142 C143 C144 111(4) . . ?
C144 C143 H143 124.5 . . ?
C143 C144 H144 117.7 . . ?
C145 C144 C143 125(4) . . ?
C145 C144 H144 117.7 . . ?
C144 C145 C146 121(3) . . ?
C144 C145 C150 119(3) . . ?
C146 C145 C150 120.0 . . ?
C145 C146 H146 120.0 . . ?
C147 C146 C145 120.0 . . ?
C147 C146 H146 120.0 . . ?
C146 C147 H147 120.0 . . ?
C146 C147 C148 120.0 . . ?
C148 C147 H147 120.0 . . ?
C147 C148 H148 120.0 . . ?
C147 C148 C149 120.0 . . ?
C149 C148 H148 120.0 . . ?
C148 C149 H149 120.0 . . ?
C150 C149 C148 120.0 . . ?
C150 C149 H149 120.0 . . ?
C145 C150 C141 118(2) . . ?
C149 C150 C145 120.0 . . ?
C149 C150 C141 122(2) . . ?
C142 C141 C150 118(3) . . ?
C142 C141 C151 123(4) . . ?
C150 C141 C151 117(3) . . ?
C141 C151 C160 129(3) . . ?
C152 C151 C141 115(4) . . ?
C152 C151 C160 116(3) . . ?
O29 C152 C151 117(4) . . ?
O29 C152 C153 119(4) . . ?
C151 C152 C153 124(4) . . ?
C152 C153 H153 122.3 . . ?
C154 C153 C152 115(4) . . ?
C154 C153 H153 122.3 . . ?
C153 C154 H154 116.7 . . ?
C153 C154 C155 127(4) . . ?
C155 C154 H154 116.7 . . ?
C155 C160 C151 120(2) . . ?
C155 C160 C159 120.0 . . ?
C159 C160 C151 120(2) . . ?
C160 C155 C154 117(3) . . ?
C156 C155 C154 122(3) . . ?
C156 C155 C160 120.0 . . ?
C155 C156 H156 120.0 . . ?
C157 C156 C155 120.0 . . ?
C157 C156 H156 120.0 . . ?
C156 C157 H157 120.0 . . ?
C156 C157 C158 120.0 . . ?
C158 C157 H157 120.0 . . ?
C157 C158 H158 120.0 . . ?
C159 C158 C157 120.0 . . ?
C159 C158 H158 120.0 . . ?
C160 C159 H159 120.0 . . ?
C158 C159 C160 120.0 . . ?
C158 C159 H159 120.0 . . ?
O33 C161 H16A 110.0 . . ?
O33 C161 H16B 110.0 . . ?
H16A C161 H16B 108.3 . . ?
C162 C161 O33 109(4) . . ?
C162 C161 H16A 110.0 . . ?
C162 C161 H16B 110.0 . . ?
C161 C162 H16C 109.5 . . ?
C161 C162 H16D 109.5 . . ?
C161 C162 H16E 109.5 . . ?
H16C C162 H16D 109.5 . . ?
H16C C162 H16E 109.5 . . ?
H16D C162 H16E 109.5 . . ?
O34 C163 H16F 108.3 . . ?
O34 C163 H16G 108.3 . . ?
H16F C163 H16G 107.4 . . ?
C164 C163 O34 116(3) . . ?
C164 C163 H16F 108.3 . . ?
C164 C163 H16G 108.3 . . ?
C163 C164 H16H 109.5 . . ?
C163 C164 H16I 109.5 . . ?
C163 C164 H16J 109.5 . . ?
H16H C164 H16I 109.5 . . ?
H16H C164 H16J 109.5 . . ?
H16I C164 H16J 109.5 . . ?
O35 C165 H16K 99.9 . . ?
O35 C165 H16L 99.9 . . ?
H16K C165 H16L 104.2 . . ?
C166 C165 O35 147(5) . . ?
C166 C165 H16K 99.9 . . ?
C166 C165 H16L 99.9 . . ?
C165 C166 H16M 109.5 . . ?
C165 C166 H16N 109.5 . . ?
C165 C166 H16O 109.5 . . ?
H16M C166 H16N 109.5 . . ?
H16M C166 H16O 109.5 . . ?
H16N C166 H16O 109.5 . . ?
O36 C167 H16P 109.5 . . ?
O36 C167 H16Q 109.5 . . ?
H16P C167 H16Q 108.1 . . ?
C168 C167 O36 111(4) . . ?
C168 C167 H16P 109.5 . . ?
C168 C167 H16Q 109.5 . . ?
C167 C168 H16R 109.5 . . ?
C167 C168 H16S 109.5 . . ?
C167 C168 H16T 109.5 . . ?
H16R C168 H16S 109.5 . . ?
H16R C168 H16T 109.5 . . ?
H16S C168 H16T 109.5 . . ?
O37 C169 H16U 108.8 . . ?
O37 C169 H16V 108.8 . . ?
H16U C169 H16V 107.7 . . ?
C170 C169 O37 114(4) . . ?
C170 C169 H16U 108.8 . . ?
C170 C169 H16V 108.8 . . ?
C169 C170 H17A 109.5 . . ?
C169 C170 H17B 109.5 . . ?
C169 C170 H17C 109.5 . . ?
H17A C170 H17B 109.5 . . ?
H17A C170 H17C 109.5 . . ?
H17B C170 H17C 109.5 . . ?
O39 C171 H17D 108.1 . . ?
O39 C171 H17E 108.1 . . ?
O39 C171 C172 117(4) . . ?
H17D C171 H17E 107.3 . . ?
C172 C171 H17D 108.1 . . ?
C172 C171 H17E 108.1 . . ?
C171 C172 H17F 109.5 . . ?
C171 C172 H17G 109.5 . . ?
C171 C172 H17H 109.5 . . ?
H17F C172 H17G 109.5 . . ?
H17F C172 H17H 109.5 . . ?
H17G C172 H17H 109.5 . . ?
O38 C173 H17I 109.3 . . ?
O38 C173 H17J 109.3 . . ?
H17I C173 H17J 107.9 . . ?
C174 C173 O38 112(5) . . ?
C174 C173 H17I 109.3 . . ?
C174 C173 H17J 109.3 . . ?
C173 C174 H17K 109.5 . . ?
C173 C174 H17L 109.5 . . ?
C173 C174 H17M 109.5 . . ?
H17K C174 H17L 109.5 . . ?
H17K C174 H17M 109.5 . . ?
H17L C174 H17M 109.5 . . ?
H17N C176 H17O 109.5 . . ?
H17N C176 H17P 109.5 . . ?
H17O C176 H17P 109.5 . . ?
C175 C176 H17N 109.5 . . ?
C175 C176 H17O 109.5 . . ?
C175 C176 H17P 109.5 . . ?
O40 C175 C176 152(5) . . ?
O40 C175 H17Q 98.6 . . ?
O40 C175 H17R 98.6 . . ?
C176 C175 H17Q 98.6 . . ?
C176 C175 H17R 98.6 . . ?
H17Q C175 H17R 103.8 . . ?

loop_
_geom_bond_atom_site_label_1
_geom_bond_atom_site_label_2
_geom_bond_distance
_geom_bond_site_symmetry_2
_geom_bond_publ_flag
Eu1 Cl1 2.81(2) . ?
Eu1 O1W 2.48(3) . ?
Eu1 O11 2.22(2) . ?
Eu1 O20 2.25(2) . ?
Eu1 O24 2.33(2) . ?
Eu1 O28 2.29(2) . ?
Eu1 O33 2.45(3) . ?
Eu1 O34 2.48(2) . ?
Eu2 Cl1 2.94(2) . ?
Eu2 O2W 2.51(3) . ?
Eu2 O15 2.24(2) . ?
Eu2 O19 2.284(19) . ?
Eu2 O23 2.28(2) . ?
Eu2 O32 2.24(2) . ?
Eu2 O35 2.45(3) . ?
Eu2 O36 2.49(3) . ?
Eu3 Cl2 3.07(2) . ?
Eu3 O3W 2.52(4) . ?
Eu3 O4 2.31(2) . ?
Eu3 O40 2.44(3) . ?
Eu3 O7 2.26(2) . ?
Eu3 O12 2.27(2) . ?
Eu3 O27 2.20(2) . ?
Eu3 O37 2.48(3) . ?
Eu4 Cl2 2.84(2) . ?
Eu4 O3 2.26(2) . ?
Eu4 O4W 2.49(3) . ?
Eu4 O8 2.28(2) . ?
Eu4 O16 2.28(2) . ?
Eu4 O31 2.30(2) . ?
Eu4 O38 2.45(3) . ?
Eu4 O39 2.56(3) . ?
P1 O1 1.568(18) . ?
P1 O2 1.574(19) . ?
P1 O3 1.510(19) . ?
P1 O4 1.523(18) . ?
P2 O5 1.570(19) . ?
P2 O6 1.563(19) . ?
P2 O7 1.533(19) . ?
P2 O8 1.536(19) . ?
P3 O9 1.644(19) . ?
P3 O10 1.552(19) . ?
P3 O11 1.519(19) . ?
P3 O12 1.508(19) . ?
P4 O13 1.572(18) . ?
P4 O14 1.592(18) . ?
P4 O15 1.533(18) . ?
P4 O16 1.519(18) . ?
P5 O17 1.569(18) . ?
P5 O18 1.588(18) . ?
P5 O19 1.519(18) . ?
P5 O20 1.525(18) . ?
P6 O21 1.591(18) . ?
P6 O22 1.568(18) . ?
P6 O23 1.522(18) . ?
P6 O24 1.519(18) . ?
P7 O25 1.578(19) . ?
P7 O26 1.578(19) . ?
P7 O27 1.512(19) . ?
P7 O28 1.510(18) . ?
P8 O29 1.570(19) . ?
P8 O30 1.611(19) . ?
P8 O31 1.512(19) . ?
P8 O32 1.511(18) . ?
O1 C2 1.30(4) . ?
O2 C12 1.41(5) . ?
O40 C175 1.410(16) . ?
O5 C22 1.40(4) . ?
O6 C32 1.46(5) . ?
O9 C42 1.69(3) . ?
O10 C52 1.39(5) . ?
O13 C62 1.40(5) . ?
O14 C72 1.41(5) . ?
O17 C82 1.38(4) . ?
O18 C92 1.38(5) . ?
O21 C102 1.41(4) . ?
O22 C112 1.39(4) . ?
O25 C132 1.36(5) . ?
O26 C122 1.36(5) . ?
O29 C152 1.39(5) . ?
O30 C142 1.51(5) . ?
O33 C161 1.42(3) . ?
O34 C163 1.43(3) . ?
O35 C165 1.43(3) . ?
O36 C167 1.44(3) . ?
O37 C169 1.44(3) . ?
O38 C173 1.43(3) . ?
O39 C171 1.35(5) . ?
C1 C2 1.40(5) . ?
C1 C10 1.34(5) . ?
C1 C11 1.45(3) . ?
C2 C3 1.44(6) . ?
C3 H3 0.9300 . ?
C3 C4 1.36(5) . ?
C4 H4 0.9300 . ?
C4 C5 1.45(5) . ?
C5 C6 1.35(5) . ?
C5 C10 1.45(5) . ?
C6 H6 0.9300 . ?
C6 C7 1.38(5) . ?
C7 H7 0.9300 . ?
C7 C8 1.49(6) . ?
C8 H8 0.9300 . ?
C8 C9 1.36(5) . ?
C9 H9 0.9300 . ?
C9 C10 1.49(5) . ?
C11 C12 1.44(5) . ?
C11 C20 1.41(5) . ?
C12 C13 1.48(6) . ?
C13 H13 0.9300 . ?
C13 C14 1.42(5) . ?
C14 H14 0.9300 . ?
C14 C15 1.31(5) . ?
C15 C16 1.44(5) . ?
C15 C20 1.45(6) . ?
C16 H16 0.9300 . ?
C16 C17 1.32(5) . ?
C17 H17 0.9300 . ?
C17 C18 1.38(5) . ?
C18 H18 0.9300 . ?
C18 C19 1.41(5) . ?
C19 H19 0.9300 . ?
C19 C20 1.41(5) . ?
C21 C22 1.376(16) . ?
C21 C30 1.388(16) . ?
C21 C31 1.46(3) . ?
C22 C23 1.389(16) . ?
C23 H23 0.9300 . ?
C23 C24 1.373(16) . ?
C24 H24 0.9300 . ?
C24 C25 1.381(16) . ?
C25 C26 1.385(16) . ?
C25 C30 1.386(16) . ?
C26 H26 0.9300 . ?
C26 C27 1.376(16) . ?
C27 H27 0.9300 . ?
C27 C28 1.375(16) . ?
C28 H28 0.9300 . ?
C28 C29 1.374(16) . ?
C29 H29 0.9300 . ?
C29 C30 1.384(16) . ?
C31 C32 1.42(5) . ?
C31 C40 1.47(5) . ?
C32 C33 1.34(5) . ?
C33 H33 0.9300 . ?
C33 C34 1.39(5) . ?
C34 H34 0.9300 . ?
C34 C35 1.38(5) . ?
C35 C36 1.45(5) . ?
C35 C40 1.47(5) . ?
C36 H36 0.9300 . ?
C36 C37 1.34(5) . ?
C37 H37 0.9300 . ?
C37 C38 1.31(5) . ?
C38 H38 0.9300 . ?
C38 C39 1.41(5) . ?
C39 H39 0.9300 . ?
C39 C40 1.36(5) . ?
C46 H46 0.9300 . ?
C46 C47 1.369(16) . ?
C46 C45 1.388(15) . ?
C47 H47 0.9300 . ?
C47 C48 1.379(16) . ?
C48 H48 0.9300 . ?
C48 C49 1.381(16) . ?
C49 H49 0.9300 . ?
C49 C50 1.383(15) . ?
C41 C42 1.3900 . ?
C41 C50 1.3900 . ?
C41 C51 1.48(3) . ?
C42 C43 1.3900 . ?
C43 H43 0.9300 . ?
C43 C44 1.3900 . ?
C44 H44 0.9300 . ?
C44 C45 1.3900 . ?
C45 C50 1.3900 . ?
C51 C52 1.33(5) . ?
C51 C60 1.48(6) . ?
C52 C53 1.42(6) . ?
C53 H53 0.9300 . ?
C53 C54 1.36(5) . ?
C54 H54 0.9300 . ?
C54 C55 1.29(5) . ?
C55 C56 1.44(6) . ?
C55 C60 1.42(6) . ?
C56 H56 0.9300 . ?
C56 C57 1.31(5) . ?
C57 H57 0.9300 . ?
C57 C58 1.37(5) . ?
C58 H58 0.9300 . ?
C58 C59 1.46(6) . ?
C59 H59 0.9300 . ?
C59 C60 1.40(6) . ?
C61 C62 1.41(5) . ?
C61 C70 1.48(4) . ?
C61 C71 1.46(3) . ?
C62 C63 1.37(5) . ?
C63 H63 0.9300 . ?
C63 C64 1.44(5) . ?
C64 H64 0.9300 . ?
C64 C65 1.32(4) . ?
C66 H66 0.9300 . ?
C66 C65 1.3900 . ?
C66 C67 1.3900 . ?
C65 C70 1.3900 . ?
C70 C69 1.3900 . ?
C69 H69 0.9300 . ?
C69 C68 1.3900 . ?
C68 H68 0.9300 . ?
C68 C67 1.3900 . ?
C67 H67 0.9300 . ?
C71 C72 1.40(5) . ?
C71 C80 1.46(5) . ?
C72 C73 1.35(5) . ?
C73 H73 0.9300 . ?
C73 C74 1.35(5) . ?
C74 H74 0.9300 . ?
C74 C75 1.45(6) . ?
C75 C76 1.42(6) . ?
C75 C80 1.43(6) . ?
C76 H76 0.9300 . ?
C76 C77 1.34(5) . ?
C77 H77 0.9300 . ?
C77 C78 1.41(6) . ?
C78 H78 0.9300 . ?
C78 C79 1.40(6) . ?
C79 H79 0.9300 . ?
C79 C80 1.28(5) . ?
C81 C82 1.378(16) . ?
C81 C90 1.390(15) . ?
C81 C91 1.48(3) . ?
C82 C83 1.377(16) . ?
C83 H83 0.9300 . ?
C83 C84 1.375(16) . ?
C84 H84 0.9300 . ?
C84 C85 1.378(15) . ?
C85 C90 1.3900 . ?
C85 C86 1.3900 . ?
C90 C89 1.3900 . ?
C89 H89 0.9300 . ?
C89 C88 1.3900 . ?
C88 H88 0.9300 . ?
C88 C87 1.3900 . ?
C87 H87 0.9300 . ?
C87 C86 1.3900 . ?
C86 H86 0.9300 . ?
C91 C92 1.40(5) . ?
C91 C100 1.45(5) . ?
C92 C93 1.32(5) . ?
C93 H93 0.9300 . ?
C93 C94 1.43(5) . ?
C94 H94 0.9300 . ?
C94 C95 1.42(5) . ?
C95 C96 1.46(6) . ?
C95 C100 1.37(6) . ?
C96 H96 0.9300 . ?
C96 C97 1.25(5) . ?
C97 H97 0.9300 . ?
C97 C98 1.41(5) . ?
C98 H98 0.9300 . ?
C98 C99 1.35(5) . ?
C99 H99 0.9300 . ?
C99 C100 1.46(5) . ?
C101 C102 1.35(5) . ?
C101 C110 1.45(5) . ?
C101 C111 1.47(3) . ?
C102 C103 1.38(5) . ?
C103 H103 0.9300 . ?
C103 C104 1.37(5) . ?
C104 H104 0.9300 . ?
C104 C105 1.34(5) . ?
C105 C106 1.45(5) . ?
C105 C110 1.40(5) . ?
C106 H106 0.9300 . ?
C106 C107 1.35(5) . ?
C107 H107 0.9300 . ?
C107 C108 1.36(5) . ?
C108 H108 0.9300 . ?
C108 C109 1.45(5) . ?
C109 H109 0.9300 . ?
C109 C110 1.46(5) . ?
C111 C112 1.31(5) . ?
C111 C120 1.53(5) . ?
C112 C113 1.44(5) . ?
C113 H113 0.9300 . ?
C113 C114 1.35(5) . ?
C114 H114 0.9300 . ?
C114 C115 1.43(5) . ?
C115 C116 1.38(5) . ?
C115 C120 1.39(5) . ?
C116 H116 0.9300 . ?
C116 C117 1.24(5) . ?
C117 H117 0.9300 . ?
C117 C118 1.36(5) . ?
C118 H118 0.9300 . ?
C118 C119 1.37(5) . ?
C119 H119 0.9300 . ?
C119 C120 1.40(5) . ?
C121 C122 1.41(5) . ?
C121 C130 1.38(5) . ?
C121 C131 1.48(3) . ?
C122 C123 1.38(5) . ?
C123 H123 0.9300 . ?
C123 C124 1.42(5) . ?
C124 H124 0.9300 . ?
C124 C125 1.39(5) . ?
C125 C126 1.45(5) . ?
C125 C130 1.40(5) . ?
C126 H126 0.9300 . ?
C126 C127 1.31(5) . ?
C127 H127 0.9300 . ?
C127 C128 1.40(5) . ?
C128 H128 0.9300 . ?
C128 C129 1.46(5) . ?
C129 H129 0.9300 . ?
C129 C130 1.41(5) . ?
C131 C132 1.36(5) . ?
C131 C140 1.44(5) . ?
C132 C133 1.37(5) . ?
C133 H133 0.9300 . ?
C133 C134 1.39(5) . ?
C134 H134 0.9300 . ?
C134 C135 1.36(5) . ?
C135 C136 1.41(5) . ?
C135 C140 1.41(5) . ?
C136 H136 0.9300 . ?
C136 C137 1.24(5) . ?
C137 H137 0.9300 . ?
C137 C138 1.42(6) . ?
C138 H138 0.9300 . ?
C138 C139 1.42(5) . ?
C139 H139 0.9300 . ?
C139 C140 1.44(5) . ?
C142 C143 1.35(5) . ?
C142 C141 1.33(5) . ?
C143 H143 0.9300 . ?
C143 C144 1.47(5) . ?
C144 H144 0.9300 . ?
C144 C145 1.38(4) . ?
C145 C146 1.3900 . ?
C145 C150 1.3900 . ?
C146 H146 0.9300 . ?
C146 C147 1.3900 . ?
C147 H147 0.9300 . ?
C147 C148 1.3900 . ?
C148 H148 0.9300 . ?
C148 C149 1.3900 . ?
C149 H149 0.9300 . ?
C149 C150 1.3900 . ?
C150 C141 1.46(4) . ?
C141 C151 1.47(3) . ?
C151 C152 1.40(6) . ?
C151 C160 1.49(4) . ?
C152 C153 1.43(5) . ?
C153 H153 0.9300 . ?
C153 C154 1.32(5) . ?
C154 H154 0.9300 . ?
C154 C155 1.44(4) . ?
C160 C155 1.3900 . ?
C160 C159 1.3900 . ?
C155 C156 1.3900 . ?
C156 H156 0.9300 . ?
C156 C157 1.3900 . ?
C157 H157 0.9300 . ?
C157 C158 1.3900 . ?
C158 H158 0.9300 . ?
C158 C159 1.3900 . ?
C159 H159 0.9300 . ?
C161 H16A 0.9700 . ?
C161 H16B 0.9700 . ?
C161 C162 1.38(3) . ?
C162 H16C 0.9600 . ?
C162 H16D 0.9600 . ?
C162 H16E 0.9600 . ?
C163 H16F 0.9700 . ?
C163 H16G 0.9700 . ?
C163 C164 1.40(3) . ?
C164 H16H 0.9600 . ?
C164 H16I 0.9600 . ?
C164 H16J 0.9600 . ?
C165 H16K 0.9700 . ?
C165 H16L 0.9700 . ?
C165 C166 1.39(3) . ?
C166 H16M 0.9600 . ?
C166 H16N 0.9600 . ?
C166 H16O 0.9600 . ?
C167 H16P 0.9700 . ?
C167 H16Q 0.9700 . ?
C167 C168 1.38(3) . ?
C168 H16R 0.9600 . ?
C168 H16S 0.9600 . ?
C168 H16T 0.9600 . ?
C169 H16U 0.9700 . ?
C169 H16V 0.9700 . ?
C169 C170 1.40(3) . ?
C170 H17A 0.9600 . ?
C170 H17B 0.9600 . ?
C170 H17C 0.9600 . ?
C171 H17D 0.9700 . ?
C171 H17E 0.9700 . ?
C171 C172 1.40(3) . ?
C172 H17F 0.9600 . ?
C172 H17G 0.9600 . ?
C172 H17H 0.9600 . ?
C173 H17I 0.9700 . ?
C173 H17J 0.9700 . ?
C173 C174 1.37(3) . ?
C174 H17K 0.9600 . ?
C174 H17L 0.9600 . ?
C174 H17M 0.9600 . ?
C176 H17N 0.9600 . ?
C176 H17O 0.9600 . ?
C176 H17P 0.9600 . ?
C176 C175 1.461(16) . ?
C175 H17Q 0.9700 . ?
C175 H17R 0.9700 . ?

loop_
_geom_torsion_atom_site_label_1
_geom_torsion_atom_site_label_2
_geom_torsion_atom_site_label_3
_geom_torsion_atom_site_label_4
_geom_torsion
_geom_torsion_site_symmetry_1
_geom_torsion_site_symmetry_2
_geom_torsion_site_symmetry_3
_geom_torsion_site_symmetry_4
_geom_torsion_publ_flag
Eu1 O33 C161 C162 75(5) . . . . ?
Eu1 O34 C163 C164 174(3) . . . . ?
Eu2 O35 C165 C166 170(7) . . . . ?
Eu2 O36 C167 C168 159(4) . . . . ?
Eu3 O40 C175 C176 16(15) . . . . ?
Eu3 O37 C169 C170 133(4) . . . . ?
Eu4 O38 C173 C174 -123(5) . . . . ?
Eu4 O39 C171 C172 148(3) . . . . ?
P1 O1 C2 C1 78(5) . . . . ?
P1 O1 C2 C3 -108(4) . . . . ?
P1 O2 C12 C11 67(4) . . . . ?
P1 O2 C12 C13 -114(3) . . . . ?
P2 O5 C22 C21 67(5) . . . . ?
P2 O5 C22 C23 -116(4) . . . . ?
P2 O6 C32 C31 79(4) . . . . ?
P2 O6 C32 C33 -100(4) . . . . ?
P3 O9 C42 C41 44(3) . . . . ?
P3 O9 C42 C43 -107(3) . . . . ?
P3 O10 C52 C51 85(5) . . . . ?
P3 O10 C52 C53 -101(4) . . . . ?
P4 O13 C62 C61 72(4) . . . . ?
P4 O13 C62 C63 -114(4) . . . . ?
P4 O14 C72 C71 71(4) . . . . ?
P4 O14 C72 C73 -113(4) . . . . ?
P5 O17 C82 C81 74(4) . . . . ?
P5 O17 C82 C83 -109(4) . . . . ?
P5 O18 C92 C91 76(4) . . . . ?
P5 O18 C92 C93 -105(4) . . . . ?
P6 O21 C102 C101 77(4) . . . . ?
P6 O21 C102 C103 -105(3) . . . . ?
P6 O22 C112 C111 70(4) . . . . ?
P6 O22 C112 C113 -110(3) . . . . ?
P7 O25 C132 C131 72(5) . . . . ?
P7 O25 C132 C133 -112(4) . . . . ?
P7 O26 C122 C121 74(5) . . . . ?
P7 O26 C122 C123 -106(4) . . . . ?
P8 O29 C152 C151 81(4) . . . . ?
P8 O29 C152 C153 -105(4) . . . . ?
P8 O30 C142 C143 -111(2) . . . . ?
P8 O30 C142 C141 67(2) . . . . ?
O1 P1 O2 C12 -33(3) . . . . ?
O1 P1 O3 Eu4 163(4) . . . . ?
O1 P1 O4 Eu3 -151(3) . . . . ?
O1 C2 C3 C4 175(4) . . . . ?
O2 P1 O1 C2 -55(3) . . . . ?
O2 P1 O3 Eu4 -85(4) . . . . ?
O2 P1 O4 Eu3 98(3) . . . . ?
O2 C12 C13 C14 -180(3) . . . . ?
O3 P1 O1 C2 56(3) . . . . ?
O3 P1 O2 C12 -151(3) . . . . ?
O3 P1 O4 Eu3 -22(4) . . . . ?
O4 P1 O1 C2 -170(3) . . . . ?
O4 P1 O2 C12 78(3) . . . . ?
O4 P1 O3 Eu4 38(5) . . . . ?
O5 P2 O6 C32 -58(3) . . . . ?
O5 P2 O7 Eu3 -166(4) . . . . ?
O5 P2 O8 Eu4 148(3) . . . . ?
O5 C22 C23 C24 -179(4) . . . . ?
O6 P2 O5 C22 -35(3) . . . . ?
O6 P2 O7 Eu3 82(4) . . . . ?
O6 P2 O8 Eu4 -101(4) . . . . ?
O6 C32 C33 C34 174(4) . . . . ?
O7 P2 O5 C22 -155(3) . . . . ?
O7 P2 O6 C32 55(3) . . . . ?
O7 P2 O8 Eu4 29(5) . . . . ?
O8 P2 O5 C22 79(3) . . . . ?
O8 P2 O6 C32 -172(3) . . . . ?
O8 P2 O7 Eu3 -45(5) . . . . ?
O9 P3 O10 C52 -51(3) . . . . ?
O9 P3 O11 Eu1 -53(7) . . . . ?
O9 P3 O12 Eu3 140(4) . . . . ?
O9 C42 C43 C44 147.8(19) . . . . ?
O10 P3 O9 C42 -36(3) . . . . ?
O10 P3 O11 Eu1 -155(6) . . . . ?
O10 P3 O12 Eu3 -115(4) . . . . ?
O10 C52 C53 C54 -170(4) . . . . ?
O11 P3 O9 C42 -155(3) . . . . ?
O11 P3 O10 C52 53(4) . . . . ?
O11 P3 O12 Eu3 24(5) . . . . ?
O12 P3 O9 C42 77(3) . . . . ?
O12 P3 O10 C52 -167(3) . . . . ?
O12 P3 O11 Eu1 69(7) . . . . ?
O13 P4 O14 C72 -45(3) . . . . ?
O13 P4 O15 Eu2 -145(6) . . . . ?
O13 C62 C63 C64 -179(3) . . . . ?
O14 P4 O13 C62 -46(3) . . . . ?
O14 P4 O15 Eu2 99(6) . . . . ?
O14 C72 C73 C74 -180(4) . . . . ?
O15 P4 O13 C62 -165(3) . . . . ?
O15 P4 O14 C72 71(3) . . . . ?
O16 P4 O13 C62 68(3) . . . . ?
O16 P4 O14 C72 -163(3) . . . . ?
O16 P4 O15 Eu2 -21(7) . . . . ?
O17 P5 O18 C92 -56(3) . . . . ?
O17 P5 O19 Eu2 105(3) . . . . ?
O17 P5 O20 Eu1 -112(5) . . . . ?
O17 C82 C83 C84 -179(4) . . . . ?
O18 P5 O17 C82 -39(3) . . . . ?
O18 P5 O19 Eu2 -146(3) . . . . ?
O18 P5 O20 Eu1 140(5) . . . . ?
O18 C92 C93 C94 173(4) . . . . ?
O19 P5 O17 C82 75(3) . . . . ?
O19 P5 O18 C92 -173(3) . . . . ?
O19 P5 O20 Eu1 15(6) . . . . ?
O20 P5 O17 C82 -154(3) . . . . ?
O20 P5 O18 C92 57(3) . . . . ?
O20 P5 O19 Eu2 -19(3) . . . . ?
O21 P6 O22 C112 -45(3) . . . . ?
O21 P6 O23 Eu2 65(4) . . . . ?
O21 P6 O24 Eu1 -73(2) . . . . ?
O21 C102 C103 C104 -178(3) . . . . ?
O22 P6 O21 C102 -47(3) . . . . ?
O22 P6 O23 Eu2 175(3) . . . . ?
O22 P6 O24 Eu1 177.1(19) . . . . ?
O22 C112 C113 C114 178(3) . . . . ?
O23 P6 O21 C102 66(3) . . . . ?
O23 P6 O22 C112 -161(3) . . . . ?
O23 P6 O24 Eu1 54(3) . . . . ?
O24 P6 O21 C102 -162(3) . . . . ?
O24 P6 O22 C112 69(3) . . . . ?
O24 P6 O23 Eu2 -60(4) . . . . ?
O25 P7 O26 C122 -49(3) . . . . ?
O25 P7 O27 Eu3 -82(7) . . . . ?
O25 P7 O28 Eu1 113(6) . . . . ?
O25 C132 C133 C134 179(3) . . . . ?
O26 P7 O25 C132 -44(3) . . . . ?
O26 P7 O27 Eu3 167(6) . . . . ?
O26 P7 O28 Eu1 -140(6) . . . . ?
O26 C122 C123 C124 179(4) . . . . ?
O27 P7 O25 C132 -162(3) . . . . ?
O27 P7 O26 C122 65(3) . . . . ?
O27 P7 O28 Eu1 -13(7) . . . . ?
O28 P7 O25 C132 65(3) . . . . ?
O28 P7 O26 C122 -163(3) . . . . ?
O28 P7 O27 Eu3 44(8) . . . . ?
O29 P8 O30 C142 -49(3) . . . . ?
O29 P8 O31 Eu4 -113(5) . . . . ?
O29 P8 O32 Eu2 -154(4) . . . . ?
O29 C152 C153 C154 176(4) . . . . ?
O30 P8 O29 C152 -46(3) . . . . ?
O30 P8 O31 Eu4 136(4) . . . . ?
O30 P8 O32 Eu2 -46(5) . . . . ?
O30 C142 C143 C144 177.1(16) . . . . ?
O30 C142 C141 C150 -177.2(16) . . . . ?
O30 C142 C141 C151 18(3) . . . . ?
O31 P8 O29 C152 -166(3) . . . . ?
O31 P8 O30 C142 65(3) . . . . ?
O31 P8 O32 Eu2 82(5) . . . . ?
O32 P8 O29 C152 63(3) . . . . ?
O32 P8 O30 C142 -166(3) . . . . ?
O32 P8 O31 Eu4 15(6) . . . . ?
C1 C2 C3 C4 -11(6) . . . . ?
C1 C11 C12 O2 -1(6) . . . . ?
C1 C11 C12 C13 -179(4) . . . . ?
C1 C11 C20 C15 178(4) . . . . ?
C1 C11 C20 C19 -3(7) . . . . ?
C2 C1 C10 C5 -1(7) . . . . ?
C2 C1 C10 C9 164(4) . . . . ?
C2 C1 C11 C12 -50(6) . . . . ?
C2 C1 C11 C20 128(5) . . . . ?
C2 C3 C4 C5 4(7) . . . . ?
C3 C4 C5 C6 -176(4) . . . . ?
C3 C4 C5 C10 5(6) . . . . ?
C4 C5 C6 C7 178(4) . . . . ?
C4 C5 C10 C1 -6(6) . . . . ?
C4 C5 C10 C9 -173(4) . . . . ?
C5 C6 C7 C8 -5(7) . . . . ?
C6 C5 C10 C1 175(4) . . . . ?
C6 C5 C10 C9 8(6) . . . . ?
C6 C7 C8 C9 8(6) . . . . ?
C7 C8 C9 C10 -2(6) . . . . ?
C8 C9 C10 C1 -172(4) . . . . ?
C8 C9 C10 C5 -5(6) . . . . ?
C10 C1 C2 O1 -176(4) . . . . ?
C10 C1 C2 C3 10(7) . . . . ?
C10 C1 C11 C12 128(5) . . . . ?
C10 C1 C11 C20 -54(7) . . . . ?
C10 C5 C6 C7 -3(7) . . . . ?
C11 C1 C2 O1 2(6) . . . . ?
C11 C1 C2 C3 -172(4) . . . . ?
C11 C1 C10 C5 -180(4) . . . . ?
C11 C1 C10 C9 -14(7) . . . . ?
C11 C12 C13 C14 -1(6) . . . . ?
C12 C11 C20 C15 -4(6) . . . . ?
C12 C11 C20 C19 176(4) . . . . ?
C12 C13 C14 C15 0(6) . . . . ?
C13 C14 C15 C16 180(4) . . . . ?
C13 C14 C15 C20 -2(7) . . . . ?
C14 C15 C16 C17 174(4) . . . . ?
C14 C15 C20 C11 4(6) . . . . ?
C14 C15 C20 C19 -176(4) . . . . ?
C15 C16 C17 C18 2(7) . . . . ?
C16 C15 C20 C11 -178(4) . . . . ?
C16 C15 C20 C19 3(6) . . . . ?
C16 C17 C18 C19 2(6) . . . . ?
C17 C18 C19 C20 -3(6) . . . . ?
C18 C19 C20 C11 -178(4) . . . . ?
C18 C19 C20 C15 1(6) . . . . ?
C20 C11 C12 O2 -179(3) . . . . ?
C20 C11 C12 C13 2(6) . . . . ?
C20 C15 C16 C17 -5(6) . . . . ?
C21 C22 C23 C24 -2(6) . . . . ?
C21 C31 C32 O6 3(6) . . . . ?
C21 C31 C32 C33 -178(4) . . . . ?
C21 C31 C40 C35 179(4) . . . . ?
C21 C31 C40 C39 2(7) . . . . ?
C22 C21 C30 C25 -5(7) . . . . ?
C22 C21 C30 C29 171(4) . . . . ?
C22 C21 C31 C32 -54(6) . . . . ?
C22 C21 C31 C40 119(5) . . . . ?
C22 C23 C24 C25 -5(7) . . . . ?
C23 C24 C25 C26 -176(5) . . . . ?
C23 C24 C25 C30 6(7) . . . . ?
C24 C25 C26 C27 177(4) . . . . ?
C24 C25 C30 C21 -1(7) . . . . ?
C24 C25 C30 C29 -177(4) . . . . ?
C25 C26 C27 C28 4(7) . . . . ?
C26 C25 C30 C21 -179(4) . . . . ?
C26 C25 C30 C29 4(7) . . . . ?
C26 C27 C28 C29 -3(7) . . . . ?
C27 C28 C29 C30 3(7) . . . . ?
C28 C29 C30 C21 -180(4) . . . . ?
C28 C29 C30 C25 -3(7) . . . . ?
C30 C21 C22 O5 -176(4) . . . . ?
C30 C21 C22 C23 7(7) . . . . ?
C30 C21 C31 C32 127(5) . . . . ?
C30 C21 C31 C40 -60(6) . . . . ?
C30 C25 C26 C27 -5(7) . . . . ?
C31 C21 C22 O5 4(6) . . . . ?
C31 C21 C22 C23 -172(4) . . . . ?
C31 C21 C30 C25 174(4) . . . . ?
C31 C21 C30 C29 -10(7) . . . . ?
C31 C32 C33 C34 -5(7) . . . . ?
C32 C31 C40 C35 -8(6) . . . . ?
C32 C31 C40 C39 176(4) . . . . ?
C32 C33 C34 C35 1(7) . . . . ?
C33 C34 C35 C36 -175(4) . . . . ?
C33 C34 C35 C40 -2(7) . . . . ?
C34 C35 C36 C37 178(4) . . . . ?
C34 C35 C40 C31 5(6) . . . . ?
C34 C35 C40 C39 -178(4) . . . . ?
C35 C36 C37 C38 -1(7) . . . . ?
C36 C35 C40 C31 179(4) . . . . ?
C36 C35 C40 C39 -4(6) . . . . ?
C36 C37 C38 C39 -1(7) . . . . ?
C37 C38 C39 C40 1(7) . . . . ?
C38 C39 C40 C31 179(4) . . . . ?
C38 C39 C40 C35 2(6) . . . . ?
C40 C31 C32 O6 -171(3) . . . . ?
C40 C31 C32 C33 8(7) . . . . ?
C40 C35 C36 C37 4(6) . . . . ?
C46 C47 C48 C49 0.3(14) . . . . ?
C46 C45 C50 C49 0.2(6) . . . . ?
C46 C45 C50 C41 -179.9(5) . . . . ?
C47 C46 C45 C44 179.8(7) . . . . ?
C47 C46 C45 C50 -0.3(10) . . . . ?
C47 C48 C49 C50 -0.4(14) . . . . ?
C48 C49 C50 C41 -179.7(7) . . . . ?
C48 C49 C50 C45 0.2(11) . . . . ?
C41 C42 C43 C44 0.0 . . . . ?
C41 C51 C52 O10 2(6) . . . . ?
C41 C51 C52 C53 -172(4) . . . . ?
C41 C51 C60 C55 173(4) . . . . ?
C41 C51 C60 C59 -13(6) . . . . ?
C42 C41 C50 C49 180.0(5) . . . . ?
C42 C41 C50 C45 0.0 . . . . ?
C42 C41 C51 C52 -74(4) . . . . ?
C42 C41 C51 C60 112(4) . . . . ?
C42 C43 C44 C45 0.0 . . . . ?
C43 C44 C45 C46 179.9(5) . . . . ?
C43 C44 C45 C50 0.0 . . . . ?
C44 C45 C50 C49 -180.0(5) . . . . ?
C44 C45 C50 C41 0.0 . . . . ?
C45 C46 C47 C48 0.1(15) . . . . ?
C50 C41 C42 O9 -152.5(17) . . . . ?
C50 C41 C42 C43 0.0 . . . . ?
C50 C41 C51 C52 115(4) . . . . ?
C50 C41 C51 C60 -59(5) . . . . ?
C51 C41 C42 O9 37(2) . . . . ?
C51 C41 C42 C43 -171(3) . . . . ?
C51 C41 C50 C49 -10(3) . . . . ?
C51 C41 C50 C45 170(3) . . . . ?
C51 C52 C53 C54 3(7) . . . . ?
C52 C51 C60 C55 -1(6) . . . . ?
C52 C51 C60 C59 173(4) . . . . ?
C52 C53 C54 C55 -11(7) . . . . ?
C53 C54 C55 C56 -174(4) . . . . ?
C53 C54 C55 C60 12(7) . . . . ?
C54 C55 C56 C57 180(5) . . . . ?
C54 C55 C60 C51 -6(6) . . . . ?
C54 C55 C60 C59 -180(4) . . . . ?
C55 C56 C57 C58 6(7) . . . . ?
C56 C55 C60 C51 179(4) . . . . ?
C56 C55 C60 C59 5(6) . . . . ?
C56 C57 C58 C59 -6(6) . . . . ?
C57 C58 C59 C60 6(6) . . . . ?
C58 C59 C60 C51 -180(4) . . . . ?
C58 C59 C60 C55 -6(6) . . . . ?
C60 C51 C52 O10 176(3) . . . . ?
C60 C51 C52 C53 2(6) . . . . ?
C60 C55 C56 C57 -6(6) . . . . ?
C61 C62 C63 C64 -5(6) . . . . ?
C61 C70 C69 C68 -177(3) . . . . ?
C61 C71 C72 O14 2(6) . . . . ?
C61 C71 C72 C73 -174(4) . . . . ?
C61 C71 C80 C75 173(4) . . . . ?
C61 C71 C80 C79 -6(7) . . . . ?
C62 C61 C70 C65 -3(4) . . . . ?
C62 C61 C70 C69 174(3) . . . . ?
C62 C61 C71 C72 -54(6) . . . . ?
C62 C61 C71 C80 122(5) . . . . ?
C62 C63 C64 C65 6(6) . . . . ?
C63 C64 C65 C66 -179(3) . . . . ?
C63 C64 C65 C70 -5(5) . . . . ?
C64 C65 C70 C61 4(4) . . . . ?
C64 C65 C70 C69 -173(3) . . . . ?
C66 C65 C70 C61 177(3) . . . . ?
C66 C65 C70 C69 0.0 . . . . ?
C65 C66 C67 C68 0.0 . . . . ?
C65 C70 C69 C68 0.0 . . . . ?
C70 C61 C62 O13 178(3) . . . . ?
C70 C61 C62 C63 4(6) . . . . ?
C70 C61 C71 C72 131(4) . . . . ?
C70 C61 C71 C80 -53(6) . . . . ?
C70 C69 C68 C67 0.0 . . . . ?
C69 C68 C67 C66 0.0 . . . . ?
C67 C66 C65 C64 174(3) . . . . ?
C67 C66 C65 C70 0.0 . . . . ?
C71 C61 C62 O13 3(6) . . . . ?
C71 C61 C62 C63 -171(4) . . . . ?
C71 C61 C70 C65 172(3) . . . . ?
C71 C61 C70 C69 -11(5) . . . . ?
C71 C72 C73 C74 -4(7) . . . . ?
C72 C71 C80 C75 -11(6) . . . . ?
C72 C71 C80 C79 170(4) . . . . ?
C72 C73 C74 C75 0(6) . . . . ?
C73 C74 C75 C76 -177(4) . . . . ?
C73 C74 C75 C80 -1(6) . . . . ?
C74 C75 C76 C77 174(4) . . . . ?
C74 C75 C80 C71 7(6) . . . . ?
C74 C75 C80 C79 -174(4) . . . . ?
C75 C76 C77 C78 3(6) . . . . ?
C76 C75 C80 C71 -177(4) . . . . ?
C76 C75 C80 C79 2(6) . . . . ?
C76 C77 C78 C79 -3(6) . . . . ?
C77 C78 C79 C80 2(7) . . . . ?
C78 C79 C80 C71 177(4) . . . . ?
C78 C79 C80 C75 -1(7) . . . . ?
C80 C71 C72 O14 -174(3) . . . . ?
C80 C71 C72 C73 11(6) . . . . ?
C80 C75 C76 C77 -3(6) . . . . ?
C81 C82 C83 C84 -2(7) . . . . ?
C81 C90 C89 C88 -180(3) . . . . ?
C81 C91 C92 O18 5(6) . . . . ?
C81 C91 C92 C93 -174(4) . . . . ?
C81 C91 C100 C95 177(4) . . . . ?
C81 C91 C100 C99 -7(6) . . . . ?
C82 C81 C90 C85 -5(5) . . . . ?
C82 C81 C90 C89 174(3) . . . . ?
C82 C81 C91 C92 -50(6) . . . . ?
C82 C81 C91 C100 127(5) . . . . ?
C82 C83 C84 C85 -1(6) . . . . ?
C83 C84 C85 C90 1(5) . . . . ?
C83 C84 C85 C86 -176(3) . . . . ?
C84 C85 C90 C81 3(4) . . . . ?
C84 C85 C90 C89 -177(3) . . . . ?
C84 C85 C86 C87 177(3) . . . . ?
C85 C90 C89 C88 0.0 . . . . ?
C90 C81 C82 O17 -178(3) . . . . ?
C90 C81 C82 C83 5(6) . . . . ?
C90 C81 C91 C92 124(4) . . . . ?
C90 C81 C91 C100 -58(6) . . . . ?
C90 C85 C86 C87 0.0 . . . . ?
C90 C89 C88 C87 0.0 . . . . ?
C89 C88 C87 C86 0.0 . . . . ?
C88 C87 C86 C85 0.0 . . . . ?
C86 C85 C90 C81 180(3) . . . . ?
C86 C85 C90 C89 0.0 . . . . ?
C91 C81 C82 O17 -3(6) . . . . ?
C91 C81 C82 C83 -180(4) . . . . ?
C91 C81 C90 C85 180(3) . . . . ?
C91 C81 C90 C89 -1(5) . . . . ?
C91 C92 C93 C94 -8(7) . . . . ?
C92 C91 C100 C95 -5(6) . . . . ?
C92 C91 C100 C99 171(4) . . . . ?
C92 C93 C94 C95 5(6) . . . . ?
C93 C94 C95 C96 -176(4) . . . . ?
C93 C94 C95 C100 -2(6) . . . . ?
C94 C95 C96 C97 180(4) . . . . ?
C94 C95 C100 C91 2(7) . . . . ?
C94 C95 C100 C99 -174(4) . . . . ?
C95 C96 C97 C98 -13(7) . . . . ?
C96 C95 C100 C91 177(4) . . . . ?
C96 C95 C100 C99 1(6) . . . . ?
C96 C97 C98 C99 15(7) . . . . ?
C97 C98 C99 C100 -8(6) . . . . ?
C98 C99 C100 C91 -175(4) . . . . ?
C98 C99 C100 C95 1(6) . . . . ?
C100 C91 C92 O18 -173(4) . . . . ?
C100 C91 C92 C93 8(6) . . . . ?
C100 C95 C96 C97 5(7) . . . . ?
C101 C102 C103 C104 0(6) . . . . ?
C101 C111 C112 O22 8(6) . . . . ?
C101 C111 C112 C113 -172(4) . . . . ?
C101 C111 C120 C115 172(4) . . . . ?
C101 C111 C120 C119 -11(6) . . . . ?
C102 C101 C110 C105 7(5) . . . . ?
C102 C101 C110 C109 172(3) . . . . ?
C102 C101 C111 C112 -54(5) . . . . ?
C102 C101 C111 C120 127(4) . . . . ?
C102 C103 C104 C105 -8(6) . . . . ?
C103 C104 C105 C106 177(4) . . . . ?
C103 C104 C105 C110 15(6) . . . . ?
C104 C105 C106 C107 -175(4) . . . . ?
C104 C105 C110 C101 -15(6) . . . . ?
C104 C105 C110 C109 -179(4) . . . . ?
C105 C106 C107 C108 7(6) . . . . ?
C106 C105 C110 C101 -178(3) . . . . ?
C106 C105 C110 C109 18(5) . . . . ?
C106 C107 C108 C109 -5(6) . . . . ?
C107 C108 C109 C110 9(6) . . . . ?
C108 C109 C110 C101 179(3) . . . . ?
C108 C109 C110 C105 -17(5) . . . . ?
C110 C101 C102 O21 178(3) . . . . ?
C110 C101 C102 C103 0(6) . . . . ?
C110 C101 C111 C112 126(4) . . . . ?
C110 C101 C111 C120 -54(5) . . . . ?
C110 C105 C106 C107 -13(6) . . . . ?
C111 C101 C102 O21 -3(5) . . . . ?
C111 C101 C102 C103 180(4) . . . . ?
C111 C101 C110 C105 -172(4) . . . . ?
C111 C101 C110 C109 -8(6) . . . . ?
C111 C112 C113 C114 -3(6) . . . . ?
C112 C111 C120 C115 -7(5) . . . . ?
C112 C111 C120 C119 170(4) . . . . ?
C112 C113 C114 C115 -3(6) . . . . ?
C113 C114 C115 C116 -178(4) . . . . ?
C113 C114 C115 C120 3(6) . . . . ?
C114 C115 C116 C117 173(4) . . . . ?
C114 C115 C120 C111 2(6) . . . . ?
C114 C115 C120 C119 -174(4) . . . . ?
C115 C116 C117 C118 2(7) . . . . ?
C116 C115 C120 C111 -177(3) . . . . ?
C116 C115 C120 C119 6(6) . . . . ?
C116 C117 C118 C119 4(6) . . . . ?
C117 C118 C119 C120 -5(6) . . . . ?
C118 C119 C120 C111 -177(3) . . . . ?
C118 C119 C120 C115 -1(6) . . . . ?
C120 C111 C112 O22 -173(3) . . . . ?
C120 C111 C112 C113 7(6) . . . . ?
C120 C115 C116 C117 -7(6) . . . . ?
C121 C122 C123 C124 -1(7) . . . . ?
C121 C131 C132 O25 3(7) . . . . ?
C121 C131 C132 C133 -172(4) . . . . ?
C121 C131 C140 C135 173(4) . . . . ?
C121 C131 C140 C139 -8(6) . . . . ?
C122 C121 C130 C125 -4(6) . . . . ?
C122 C121 C130 C129 176(4) . . . . ?
C122 C121 C131 C132 -53(6) . . . . ?
C122 C121 C131 C140 121(5) . . . . ?
C122 C123 C124 C125 -4(6) . . . . ?
C123 C124 C125 C126 -175(4) . . . . ?
C123 C124 C125 C130 5(6) . . . . ?
C124 C125 C126 C127 179(4) . . . . ?
C124 C125 C130 C121 -1(7) . . . . ?
C124 C125 C130 C129 179(4) . . . . ?
C125 C126 C127 C128 0(7) . . . . ?
C126 C125 C130 C121 179(4) . . . . ?
C126 C125 C130 C129 0(6) . . . . ?
C126 C127 C128 C129 1(7) . . . . ?
C127 C128 C129 C130 -3(6) . . . . ?
C128 C129 C130 C121 -177(4) . . . . ?
C128 C129 C130 C125 2(6) . . . . ?
C130 C121 C122 O26 -175(4) . . . . ?
C130 C121 C122 C123 5(7) . . . . ?
C130 C121 C131 C132 124(5) . . . . ?
C130 C121 C131 C140 -61(6) . . . . ?
C130 C125 C126 C127 -1(6) . . . . ?
C131 C121 C122 O26 3(6) . . . . ?
C131 C121 C122 C123 -177(4) . . . . ?
C131 C121 C130 C125 178(4) . . . . ?
C131 C121 C130 C129 -2(7) . . . . ?
C131 C132 C133 C134 -6(7) . . . . ?
C132 C131 C140 C135 -13(6) . . . . ?
C132 C131 C140 C139 167(4) . . . . ?
C132 C133 C134 C135 -3(7) . . . . ?
C133 C134 C135 C136 -175(4) . . . . ?
C133 C134 C135 C140 3(7) . . . . ?
C134 C135 C136 C137 172(5) . . . . ?
C134 C135 C140 C131 5(6) . . . . ?
C134 C135 C140 C139 -174(4) . . . . ?
C135 C136 C137 C138 5(8) . . . . ?
C136 C135 C140 C131 -176(4) . . . . ?
C136 C135 C140 C139 4(6) . . . . ?
C136 C137 C138 C139 -2(7) . . . . ?
C137 C138 C139 C140 0(6) . . . . ?
C138 C139 C140 C131 179(4) . . . . ?
C138 C139 C140 C135 -1(6) . . . . ?
C140 C131 C132 O25 -171(4) . . . . ?
C140 C131 C132 C133 13(7) . . . . ?
C140 C135 C136 C137 -6(7) . . . . ?
C142 C143 C144 C145 0.06(17) . . . . ?
C142 C141 C151 C152 -65(4) . . . . ?
C142 C141 C151 C160 114(4) . . . . ?
C143 C142 C141 C150 -0.03(17) . . . . ?
C143 C142 C141 C151 -164(3) . . . . ?
C143 C144 C145 C146 -179.98(12) . . . . ?
C143 C144 C145 C150 -0.1(2) . . . . ?
C144 C145 C146 C147 179.9(3) . . . . ?
C144 C145 C150 C149 -179.9(3) . . . . ?
C144 C145 C150 C141 0.1(2) . . . . ?
C145 C146 C147 C148 0.0 . . . . ?
C145 C150 C141 C142 0.0(2) . . . . ?
C145 C150 C141 C151 165(3) . . . . ?
C146 C145 C150 C149 0.0 . . . . ?
C146 C145 C150 C141 179.9(2) . . . . ?
C146 C147 C148 C149 0.0 . . . . ?
C147 C148 C149 C150 0.0 . . . . ?
C148 C149 C150 C145 0.0 . . . . ?
C148 C149 C150 C141 -179.9(3) . . . . ?
C149 C150 C141 C142 179.94(14) . . . . ?
C149 C150 C141 C151 -15(3) . . . . ?
C150 C145 C146 C147 0.0 . . . . ?
C150 C141 C151 C152 131(3) . . . . ?
C150 C141 C151 C160 -51(5) . . . . ?
C141 C142 C143 C144 0.00(10) . . . . ?
C141 C151 C152 O29 -2(6) . . . . ?
C141 C151 C152 C153 -176(4) . . . . ?
C141 C151 C160 C155 178(3) . . . . ?
C141 C151 C160 C159 -8(6) . . . . ?
C151 C152 C153 C154 -10(7) . . . . ?
C151 C160 C155 C154 6(3) . . . . ?
C151 C160 C155 C156 174(3) . . . . ?
C151 C160 C159 C158 -174(3) . . . . ?
C152 C151 C160 C155 -4(5) . . . . ?
C152 C151 C160 C159 170(3) . . . . ?
C152 C153 C154 C155 13(6) . . . . ?
C153 C154 C155 C160 -11(5) . . . . ?
C153 C154 C155 C156 -179(4) . . . . ?
C154 C155 C156 C157 168(3) . . . . ?
C160 C151 C152 O29 -180(3) . . . . ?
C160 C151 C152 C153 6(6) . . . . ?
C160 C155 C156 C157 0.0 . . . . ?
C155 C160 C159 C158 0.0 . . . . ?
C155 C156 C157 C158 0.0 . . . . ?
C156 C157 C158 C159 0.0 . . . . ?
C157 C158 C159 C160 0.0 . . . . ?
C159 C160 C155 C154 -168(3) . . . . ?
C159 C160 C155 C156 0.0 . . . . ?

loop_
_twin_individual_id
_twin_individual_mass_fraction_refined
1 0.871(10)
2 0.129(10)

loop_
_smtbx_masks_void_nr
_smtbx_masks_void_average_x
_smtbx_masks_void_average_y
_smtbx_masks_void_average_z
_smtbx_masks_void_volume
_smtbx_masks_void_count_electrons
_smtbx_masks_void_content
1 -0.020 0.005 0.733 14.7 1.0 ?
2 0.177 0.391 0.038 331.1 73.3 '7 H2O'
3 -0.020 0.917 0.387 7.2 0.0 ?
4 0.530 0.818 0.204 43.9 2.1 ?
5 0.490 0.042 0.233 10.2 0.6 ?
6 0.480 0.479 0.833 8.5 2.6 ?
7 0.807 0.093 0.578 9.3 0.0 ?
